data_4117801
loop_
_publ_author_name
'Bo Zheng'
'Xu-Dong Chen'
'Shao-Liang Zheng'
'R. H. Holm'

_publ_section_title
;
 Selenium as a Structural Surrogate of Sulfur: Template-Assisted Assembly
 of Five Types of Tungsten-Iron-Sulfur/Selenium Clusters and the
 Structural Fate of Chalcogenide Reactants
;
_journal_name_full 'Journal of the American Chemical Society'
_journal_page_first 6479
_journal_page_last 6490
_journal_paper_doi 10.1021/ja3010539
_journal_volume 134
_journal_year 2012
_chemical_formula_sum 'C101 H189 B4 Fe8 N31 O3 S12 Se6 W4'
_chemical_formula_weight 3969.75
_chemical_name_systematic
; 
 ? 
;
_space_group_IT_number 2
_symmetry_cell_setting triclinic
_symmetry_space_group_name_Hall '-P 1'
_symmetry_space_group_name_H-M 'P -1'
_atom_sites_solution_hydrogens geom
_atom_sites_solution_primary direct
_atom_sites_solution_secondary difmap
_audit_creation_method SHELXL-97
_cell_angle_alpha 89.618(8)
_cell_angle_beta 86.912(12)
_cell_angle_gamma 64.479(9)
_cell_formula_units_Z 2
_cell_length_a 20.221(11)
_cell_length_b 20.241(12)
_cell_length_c 21.450(13)
_cell_measurement_reflns_used 5168
_cell_measurement_temperature 100(1)
_cell_measurement_theta_max 23.504
_cell_measurement_theta_min 2.161
_cell_volume 7910(8)
_computing_cell_refinement 'SAINT 7.46A (Bruker-AXS, 2009)'
_computing_data_collection 'APEx2 v2009.3.0 (Bruker-AXS, 2009)'
_computing_data_reduction 'SAINT 7.46A (Bruker-AXS, 2009)'
_computing_molecular_graphics 'Bruker SHELXTL (Sheldrick, 2008)'
_computing_publication_material 'Bruker SHELXTL (Sheldrick, 2008)'
_computing_structure_refinement 'SHELXL-97 (Sheldrick, 2008)'
_computing_structure_solution 'SHELXS-97 (Sheldrick, 2008)'
_diffrn_ambient_temperature 100(1)
_diffrn_measured_fraction_theta_full 0.992
_diffrn_measured_fraction_theta_max 0.992
_diffrn_measurement_device_type
;
Bruker D8 goniometer with CCD area detector
;
_diffrn_measurement_method 'phi and omega scans'
_diffrn_radiation_monochromator graphite
_diffrn_radiation_source 'fine-focus sealed tube'
_diffrn_radiation_type MoK\a
_diffrn_radiation_wavelength 0.71073
_diffrn_reflns_av_R_equivalents 0.1662
_diffrn_reflns_av_sigmaI/netI 0.2118
_diffrn_reflns_limit_h_max 24
_diffrn_reflns_limit_h_min -21
_diffrn_reflns_limit_k_max 24
_diffrn_reflns_limit_k_min -24
_diffrn_reflns_limit_l_max 26
_diffrn_reflns_limit_l_min -26
_diffrn_reflns_number 95851
_diffrn_reflns_theta_full 25.64
_diffrn_reflns_theta_max 25.64
_diffrn_reflns_theta_min 0.95
_exptl_absorpt_coefficient_mu 5.193
_exptl_absorpt_correction_T_max 0.6247
_exptl_absorpt_correction_T_min 0.4722
_exptl_absorpt_correction_type multi-scan
_exptl_absorpt_process_details 'SADABS(Sheldrick, 2008)'
_exptl_crystal_colour dark
_exptl_crystal_density_diffrn 1.667
_exptl_crystal_description plate
_exptl_crystal_F_000 3912
_exptl_crystal_size_max 0.17
_exptl_crystal_size_mid 0.14
_exptl_crystal_size_min 0.10
_refine_diff_density_max 2.776
_refine_diff_density_min -2.082
_refine_diff_density_rms 0.257
_refine_ls_extinction_method none
_refine_ls_goodness_of_fit_ref 1.027
_refine_ls_hydrogen_treatment constr
_refine_ls_matrix_type full
_refine_ls_number_parameters 1599
_refine_ls_number_reflns 29661
_refine_ls_number_restraints 563
_refine_ls_restrained_S_all 1.019
_refine_ls_R_factor_all 0.1981
_refine_ls_R_factor_gt 0.0811
_refine_ls_shift/su_max 0.001
_refine_ls_shift/su_mean 0.000
_refine_ls_structure_factor_coef Fsqd
_refine_ls_weighting_details 'calc w=1/[\s^2^(Fo^2^)+(0.1000P)^2^+0.0000P] where P=(Fo^2^+2Fc^2^)/3'
_refine_ls_weighting_scheme calc
_refine_ls_wR_factor_gt 0.1947
_refine_ls_wR_factor_ref 0.2462
_reflns_number_gt 13066
_reflns_number_total 29661
_reflns_threshold_expression >2sigma(I)
_cod_data_source_file ja3010539_si_001_13.cif
_cod_data_source_block compound15
_cod_database_code 4117801

loop_
_symmetry_equiv_pos_as_xyz
'x, y, z'
'-x, -y, -z'

loop_
_atom_site_label
_atom_site_type_symbol
_atom_site_fract_x
_atom_site_fract_y
_atom_site_fract_z
_atom_site_U_iso_or_equiv
_atom_site_adp_type
_atom_site_occupancy
_atom_site_symmetry_multiplicity
_atom_site_calc_flag
_atom_site_refinement_flags
_atom_site_disorder_assembly
_atom_site_disorder_group
C101 C 0.5092(14) 0.8406(11) 0.0504(8) 0.060(7) Uani 1 1 d . . .
H10D H 0.5011 0.8319 0.0058 0.072 Uiso 1 1 d R . .
H10E H 0.5045 0.8911 0.0547 0.072 Uiso 1 1 d R . .
C102 C 0.5876(14) 0.7890(13) 0.0625(10) 0.078(8) Uani 1 1 d . . .
H10F H 0.5924 0.7847 0.1078 0.117 Uiso 1 1 d R . .
H10G H 0.6215 0.8076 0.0441 0.117 Uiso 1 1 d R . .
H10H H 0.5993 0.7399 0.0446 0.117 Uiso 1 1 d R . .
C103 C 0.4533(12) 0.7566(10) 0.0889(9) 0.050(6) Uani 1 1 d . . .
H10I H 0.5023 0.7211 0.1024 0.060 Uiso 1 1 d R . .
H10J H 0.4141 0.7549 0.1176 0.060 Uiso 1 1 d R . .
C104 C 0.4448(17) 0.7316(14) 0.0225(10) 0.099(11) Uani 1 1 d . . .
H10K H 0.4250 0.6955 0.0249 0.148 Uiso 1 1 d R . .
H10L H 0.4928 0.7075 -0.0001 0.148 Uiso 1 1 d R . .
H10M H 0.4133 0.7751 -0.0001 0.148 Uiso 1 1 d R . .
C105 C 0.3781(13) 0.8921(12) 0.0716(11) 0.065(7) Uani 1 1 d . . .
H10N H 0.3750 0.9413 0.0794 0.079 Uiso 1 1 d R . .
H10O H 0.3764 0.8862 0.0247 0.079 Uiso 1 1 d R . .
C106 C 0.3124(14) 0.8875(13) 0.1045(12) 0.086(9) Uani 1 1 d . . .
H10P H 0.3154 0.8891 0.1499 0.128 Uiso 1 1 d R . .
H10Q H 0.3115 0.8414 0.0921 0.128 Uiso 1 1 d R . .
H10R H 0.2675 0.9288 0.0921 0.128 Uiso 1 1 d R . .
C107 C 0.4611(12) 0.8422(9) 0.1621(7) 0.045(6) Uani 1 1 d . . .
H10S H 0.4179 0.8444 0.1877 0.054 Uiso 1 1 d R . .
H10T H 0.5044 0.7979 0.1737 0.054 Uiso 1 1 d R . .
C108 C 0.4737(14) 0.9101(11) 0.1785(9) 0.069(7) Uani 1 1 d . . .
H10U H 0.4717 0.9165 0.2240 0.103 Uiso 1 1 d R . .
H10V H 0.4349 0.9532 0.1607 0.103 Uiso 1 1 d R . .
H10W H 0.5217 0.9040 0.1607 0.103 Uiso 1 1 d R . .
N28 N 0.4490(10) 0.8338(9) 0.0939(7) 0.051(5) Uani 1 1 d . . .
C91 C 0.4161(17) 0.3392(15) 0.1259(14) 0.101(7) Uani 1 1 d U . .
H91A H 0.4235 0.3077 0.1628 0.121 Uiso 1 1 calc R . .
H91B H 0.4237 0.3083 0.0881 0.121 Uiso 1 1 calc R . .
C92 C 0.4680(17) 0.3682(17) 0.1236(16) 0.130(11) Uani 1 1 d U . .
H92A H 0.4586 0.4022 0.0888 0.195 Uiso 1 1 calc R . .
H92B H 0.5174 0.3283 0.1174 0.195 Uiso 1 1 calc R . .
H92C H 0.4641 0.3944 0.1629 0.195 Uiso 1 1 calc R . .
C93 C 0.3265(15) 0.4422(14) 0.0741(13) 0.122(12) Uani 1 1 d D . .
H93A H 0.3442 0.4097 0.0366 0.147 Uiso 1 1 calc R . .
H93B H 0.3547 0.4718 0.0750 0.147 Uiso 1 1 calc R . .
C94 C 0.2427(16) 0.4946(16) 0.0694(17) 0.136(14) Uani 1 1 d D . .
H94A H 0.2209 0.4727 0.0411 0.204 Uiso 1 1 calc R . .
H94B H 0.2373 0.5420 0.0533 0.204 Uiso 1 1 calc R . .
H94C H 0.2176 0.5018 0.1109 0.204 Uiso 1 1 calc R . .
C95 C 0.327(2) 0.4483(19) 0.1850(13) 0.156(12) Uani 1 1 d . . .
H95A H 0.2740 0.4832 0.1884 0.188 Uiso 1 1 calc R . .
H95B H 0.3551 0.4772 0.1770 0.188 Uiso 1 1 calc R . .
C96 C 0.348(2) 0.4096(18) 0.2492(13) 0.156(12) Uani 1 1 d . . .
H96A H 0.4012 0.3876 0.2516 0.235 Uiso 1 1 calc R . .
H96B H 0.3304 0.3714 0.2530 0.235 Uiso 1 1 calc R . .
H96C H 0.3249 0.4458 0.2833 0.235 Uiso 1 1 calc R . .
C97 C 0.2924(17) 0.3614(15) 0.1410(12) 0.108(6) Uani 1 1 d DU . .
H97A H 0.2421 0.3991 0.1519 0.130 Uiso 1 1 calc R . .
H97B H 0.3094 0.3304 0.1781 0.130 Uiso 1 1 calc R . .
C98 C 0.2880(17) 0.3120(14) 0.0866(12) 0.108(6) Uani 1 1 d D . .
H98A H 0.2775 0.3398 0.0479 0.162 Uiso 1 1 calc R . .
H98B H 0.2488 0.2969 0.0972 0.162 Uiso 1 1 calc R . .
H98C H 0.3349 0.2685 0.0808 0.162 Uiso 1 1 calc R . .
N27 N 0.3394(13) 0.3981(11) 0.1294(9) 0.080(5) Uani 1 1 d DU . .
B1 B 0.1700(15) 0.7746(15) 0.4176(10) 0.054(7) Uani 1 1 d . . .
H1 H 0.1152 0.7985 0.4448 0.065 Uiso 1 1 d R . .
B2A B 0.861(5) 0.365(4) 0.084(3) 0.057(4) Uani 0.51(2) 1 d PDU A 1
H2A H 0.9072 0.3295 0.0624 0.069 Uiso 0.51(2) 1 calc PR A 1
B2B B 0.860(5) 0.369(4) 0.074(3) 0.057(4) Uani 0.49(2) 1 d PDU A 2
H2B H 0.9062 0.3362 0.0491 0.069 Uiso 0.49(2) 1 calc PR A 2
C1 C 0.1442(12) 0.7158(14) 0.5456(9) 0.075(8) Uani 1 1 d . . .
H1C H 0.1233 0.6818 0.5497 0.113 Uiso 1 1 d R . .
H1F H 0.1500 0.7329 0.5877 0.113 Uiso 1 1 d R . .
H1G H 0.1102 0.7587 0.5238 0.113 Uiso 1 1 d R . .
C2 C 0.2158(12) 0.6835(12) 0.5092(8) 0.046(6) Uani 1 1 d . . .
C3 C 0.2792(11) 0.6248(11) 0.5191(8) 0.035(5) Uani 1 1 d . . .
H3A H 0.2890 0.5933 0.5541 0.041 Uiso 1 1 d R . .
C4 C 0.3275(11) 0.6184(11) 0.4684(9) 0.039(5) Uani 1 1 d . . .
C5 C 0.4045(12) 0.5619(11) 0.4625(8) 0.055(6) Uani 1 1 d . . .
H5A H 0.4310 0.5676 0.4975 0.082 Uiso 1 1 d R . .
H5B H 0.4065 0.5119 0.4638 0.082 Uiso 1 1 d R . .
H5C H 0.4276 0.5684 0.4231 0.082 Uiso 1 1 d R . .
C6 C 0.0285(11) 0.7750(12) 0.3632(9) 0.054(6) Uani 1 1 d . . .
H6A H -0.0052 0.8119 0.3389 0.081 Uiso 1 1 d R . .
H6B H 0.0114 0.7369 0.3707 0.081 Uiso 1 1 d R . .
H6C H 0.0320 0.7960 0.4033 0.081 Uiso 1 1 d R . .
C7 C 0.1024(13) 0.7442(10) 0.3279(9) 0.048(6) Uani 1 1 d . . .
C8 C 0.1273(13) 0.7060(11) 0.2689(9) 0.061(7) Uani 1 1 d . . .
H8 H 0.0978 0.6972 0.2401 0.073 Uiso 1 1 d R . .
C9 C 0.2011(11) 0.6868(10) 0.2613(8) 0.036(5) Uani 1 1 d . . .
C10 C 0.2473(13) 0.6501(11) 0.2057(8) 0.066(7) Uani 1 1 d . . .
H10A H 0.2458 0.6030 0.1983 0.098 Uiso 1 1 d R . .
H10B H 0.2300 0.6812 0.1692 0.098 Uiso 1 1 d R . .
H10C H 0.2966 0.6426 0.2118 0.098 Uiso 1 1 d R . .
C11 C 0.0867(14) 0.9410(12) 0.4613(11) 0.084(9) Uani 1 1 d . . .
H11A H 0.0915 0.9618 0.5009 0.125 Uiso 1 1 d R . .
H11B H 0.0503 0.9794 0.4370 0.125 Uiso 1 1 d R . .
H11C H 0.0711 0.9020 0.4695 0.125 Uiso 1 1 d R . .
C12 C 0.1618(12) 0.9086(12) 0.4239(9) 0.052(6) Uani 1 1 d . . .
C13 C 0.2044(13) 0.9395(12) 0.4030(10) 0.054(6) Uani 1 1 d . . .
H13 H 0.1947 0.9895 0.4080 0.065 Uiso 1 1 d R . .
C14 C 0.2657(13) 0.8852(13) 0.3714(8) 0.054(6) Uani 1 1 d . . .
C15 C 0.3242(11) 0.8983(12) 0.3374(9) 0.059(6) Uani 1 1 d . . .
H15A H 0.3030 0.9334 0.3041 0.088 Uiso 1 1 d R . .
H15B H 0.3467 0.9195 0.3652 0.088 Uiso 1 1 d R . .
H15C H 0.3614 0.8521 0.3191 0.088 Uiso 1 1 d R . .
C16 C 0.8575(13) 0.2879(11) -0.0466(9) 0.072(8) Uani 1 1 d . . .
H16A H 0.8612 0.2381 -0.0491 0.108 Uiso 1 1 d R . .
H16B H 0.8562 0.3072 -0.0887 0.108 Uiso 1 1 d R . .
H16C H 0.8999 0.2872 -0.0261 0.108 Uiso 1 1 d R . .
C17 C 0.7894(13) 0.3357(11) -0.0086(9) 0.052(6) Uani 1 1 d . A .
C18 C 0.7187(13) 0.3550(11) -0.0166(8) 0.054(6) Uani 1 1 d . . .
H18 H 0.6999 0.3382 -0.0495 0.065 Uiso 1 1 d R . .
C19 C 0.6763(13) 0.4041(11) 0.0330(8) 0.046(5) Uani 1 1 d . . .
C20 C 0.5964(12) 0.4417(12) 0.0419(8) 0.057(6) Uani 1 1 d . . .
H20A H 0.5761 0.4724 0.0058 0.086 Uiso 1 1 d R . .
H20B H 0.5770 0.4051 0.0459 0.086 Uiso 1 1 d R . .
H20C H 0.5828 0.4724 0.0799 0.086 Uiso 1 1 d R . .
C21A C 0.968(2) 0.217(2) 0.146(2) 0.065(11) Uani 0.51(2) 1 d PDU A 1
H21A H 1.0000 0.2397 0.1340 0.097 Uiso 0.51(2) 1 d PR A 1
H21B H 0.9558 0.1965 0.1095 0.097 Uiso 0.51(2) 1 d PR A 1
H21C H 0.9921 0.1773 0.1757 0.097 Uiso 0.51(2) 1 d PR A 1
C21B C 0.986(2) 0.238(3) 0.135(2) 0.065(11) Uani 0.49(2) 1 d PDU A 2
H21D H 1.0128 0.2663 0.1221 0.097 Uiso 0.49(2) 1 d PR A 2
H21E H 0.9773 0.2144 0.0987 0.097 Uiso 0.49(2) 1 d PR A 2
H21F H 1.0141 0.2006 0.1647 0.097 Uiso 0.49(2) 1 d PR A 2
C22A C 0.897(2) 0.275(2) 0.1783(17) 0.055(6) Uani 0.51(2) 1 d PDU A 1
C22B C 0.911(2) 0.290(2) 0.1675(19) 0.055(6) Uani 0.49(2) 1 d PDU A 2
C23A C 0.866(2) 0.275(2) 0.2374(16) 0.055(6) Uani 0.51(2) 1 d PDU A 1
H23A H 0.8863 0.2373 0.2665 0.066 Uiso 0.51(2) 1 d PR A 1
C23B C 0.886(2) 0.289(2) 0.2284(17) 0.055(6) Uani 0.49(2) 1 d PDU A 2
H23B H 0.9140 0.2597 0.2606 0.066 Uiso 0.49(2) 1 d PR A 2
C24A C 0.801(3) 0.343(3) 0.2487(19) 0.054(5) Uani 0.51(2) 1 d PDU A 1
C24B C 0.808(3) 0.339(3) 0.2347(19) 0.054(5) Uani 0.49(2) 1 d PDU A 2
C25A C 0.751(4) 0.361(5) 0.303(3) 0.062(8) Uani 0.51(2) 1 d PDU A 1
H25A H 0.7055 0.3583 0.2916 0.092 Uiso 0.51(2) 1 d PR A 1
H25B H 0.7392 0.4100 0.3188 0.092 Uiso 0.51(2) 1 d PR A 1
H25C H 0.7730 0.3251 0.3360 0.092 Uiso 0.51(2) 1 d PR A 1
C25B C 0.765(4) 0.359(5) 0.294(3) 0.062(8) Uani 0.49(2) 1 d PDU A 2
H25D H 0.7149 0.3659 0.2864 0.092 Uiso 0.49(2) 1 d PR A 2
H25E H 0.7632 0.4050 0.3101 0.092 Uiso 0.49(2) 1 d PR A 2
H25F H 0.7864 0.3203 0.3242 0.092 Uiso 0.49(2) 1 d PR A 2
C26A C 0.963(2) 0.423(2) -0.003(2) 0.083(11) Uani 0.51(2) 1 d PDU A 1
H26A H 0.9473 0.4010 -0.0366 0.125 Uiso 0.51(2) 1 d PR A 1
H26B H 0.9978 0.3841 0.0218 0.125 Uiso 0.51(2) 1 d PR A 1
H26C H 0.9862 0.4527 -0.0214 0.125 Uiso 0.51(2) 1 d PR A 1
C26B C 0.992(2) 0.401(2) 0.047(3) 0.083(11) Uani 0.49(2) 1 d PD A 2
H26D H 0.9850 0.3743 0.0116 0.125 Uiso 0.49(2) 1 d PR A 2
H26E H 1.0183 0.3670 0.0787 0.125 Uiso 0.49(2) 1 d PR A 2
H26F H 1.0195 0.4283 0.0317 0.125 Uiso 0.49(2) 1 d PR A 2
C27A C 0.895(2) 0.471(2) 0.039(2) 0.060(5) Uani 0.51(2) 1 d PDU A 1
C27B C 0.914(2) 0.456(2) 0.070(2) 0.060(5) Uani 0.49(2) 1 d PDU A 2
C28A C 0.868(2) 0.543(2) 0.046(2) 0.072(12) Uani 0.51(2) 1 d PD A 1
H28A H 0.8872 0.5750 0.0286 0.086 Uiso 0.51(2) 1 d PR A 1
C28B C 0.892(2) 0.528(2) 0.080(2) 0.072(12) Uani 0.49(2) 1 d PD A 2
H28B H 0.9178 0.5559 0.0690 0.086 Uiso 0.49(2) 1 d PR A 2
C29A C 0.803(2) 0.5637(19) 0.0866(18) 0.054(5) Uani 0.51(2) 1 d PDU A 1
C29B C 0.820(2) 0.554(2) 0.110(2) 0.054(5) Uani 0.49(2) 1 d PDU A 2
C30A C 0.756(3) 0.638(2) 0.116(4) 0.06(2) Uani 0.51(2) 1 d PD A 1
H30A H 0.7605 0.6351 0.1616 0.095 Uiso 0.51(2) 1 d PR A 1
H30B H 0.7052 0.6524 0.1067 0.095 Uiso 0.51(2) 1 d PR A 1
H30C H 0.7726 0.6739 0.0995 0.095 Uiso 0.51(2) 1 d PR A 1
C30B C 0.771(4) 0.630(2) 0.134(5) 0.06(2) Uani 0.49(2) 1 d PD A 2
H30D H 0.7633 0.6286 0.1795 0.095 Uiso 0.49(2) 1 d PR A 2
H30E H 0.7239 0.6477 0.1147 0.095 Uiso 0.49(2) 1 d PR A 2
H30F H 0.7945 0.6624 0.1240 0.095 Uiso 0.49(2) 1 d PR A 2
N1 N 0.2247(9) 0.7115(8) 0.4531(7) 0.040(4) Uani 1 1 d . . .
N2 N 0.2954(10) 0.6721(8) 0.4272(7) 0.041(4) Uani 1 1 d . . .
N3 N 0.1610(10) 0.7448(8) 0.3533(6) 0.043(4) Uani 1 1 d . . .
N4 N 0.2221(9) 0.7113(8) 0.3131(6) 0.040(4) Uani 1 1 d . . .
N5 N 0.1949(10) 0.8353(8) 0.4056(7) 0.042(4) Uani 1 1 d . . .
N6 N 0.2580(10) 0.8215(8) 0.3731(6) 0.042(4) Uani 1 1 d . . .
N7 N 0.7917(9) 0.3700(9) 0.0468(7) 0.050(5) Uani 1 1 d D . .
N8 N 0.7228(9) 0.4107(8) 0.0722(7) 0.043(4) Uani 1 1 d . A .
N9A N 0.853(2) 0.336(3) 0.1528(17) 0.051(4) Uani 0.51(2) 1 d PDU A 1
N9B N 0.859(3) 0.343(3) 0.1407(18) 0.051(4) Uani 0.49(2) 1 d PDU A 2
N10A N 0.793(3) 0.379(3) 0.1909(19) 0.049(6) Uani 0.51(2) 1 d PDU A 1
N10B N 0.797(3) 0.379(3) 0.179(2) 0.052(6) Uani 0.49(2) 1 d PDU A 2
N11A N 0.8513(18) 0.4473(15) 0.0717(15) 0.055(4) Uani 0.51(2) 1 d PDU A 1
N11B N 0.8617(19) 0.4376(18) 0.0945(16) 0.055(4) Uani 0.49(2) 1 d PDU A 2
N12A N 0.7962(18) 0.5027(19) 0.0999(17) 0.053(5) Uani 0.51(2) 1 d PDU A 1
N12B N 0.8042(18) 0.496(2) 0.1154(18) 0.053(5) Uani 0.49(2) 1 d PDU A 2
S1 S 0.4224(3) 0.7228(3) 0.3891(2) 0.0400(12) Uani 1 1 d . . .
S2 S 0.3957(3) 0.5809(2) 0.30668(19) 0.0359(12) Uani 1 1 d . . .
S3 S 0.3341(3) 0.7629(3) 0.2425(2) 0.0410(13) Uani 1 1 d . . .
S4 S 0.6336(3) 0.5827(3) 0.0950(2) 0.0482(14) Uani 1 1 d . A .
S5 S 0.6167(3) 0.4502(3) 0.20158(19) 0.0389(12) Uani 1 1 d . A .
S6 S 0.7294(3) 0.5413(3) 0.2408(2) 0.0547(15) Uani 1 1 d . A .
Fe1 Fe 0.48324(16) 0.61839(14) 0.33430(11) 0.0370(7) Uani 1 1 d . . .
Fe2 Fe 0.41704(16) 0.64691(14) 0.22838(11) 0.0368(7) Uani 1 1 d . . .
Fe3 Fe 0.55491(16) 0.56404(14) 0.16185(11) 0.0389(7) Uani 1 1 d . A .
Fe4 Fe 0.62371(16) 0.53668(15) 0.26754(11) 0.0402(7) Uani 1 1 d . A .
Se1 Se 0.59226(12) 0.52872(11) 0.37433(8) 0.0429(5) Uani 1 1 d . . .
Se2 Se 0.53138(11) 0.65952(10) 0.24186(8) 0.0386(5) Uani 1 1 d . . .
Se3 Se 0.43668(12) 0.58421(11) 0.13212(8) 0.0437(5) Uani 1 1 d . . .
W1 W 0.33473(5) 0.70681(4) 0.33594(3) 0.0363(2) Uani 1 1 d . . .
W2 W 0.70440(5) 0.48678(5) 0.15667(3) 0.0424(2) Uani 1 1 d . . .
C81 C 0.5129(13) 0.6497(11) 0.5515(8) 0.055(6) Uani 1 1 d . . .
H81A H 0.5067 0.6635 0.5071 0.065 Uiso 1 1 d R . .
H81B H 0.5076 0.6036 0.5578 0.065 Uiso 1 1 d R . .
C82 C 0.5909(14) 0.6341(13) 0.5661(10) 0.076(8) Uani 1 1 d . . .
H82A H 0.6246 0.6270 0.5259 0.114 Uiso 1 1 d R . .
H82B H 0.5930 0.6744 0.5892 0.114 Uiso 1 1 d R . .
H82C H 0.6161 0.5881 0.5892 0.114 Uiso 1 1 d R . .
C83 C 0.4546(13) 0.7844(11) 0.5855(9) 0.057(6) Uani 1 1 d . . .
H83A H 0.5027 0.7780 0.5999 0.069 Uiso 1 1 d R . .
H83B H 0.4162 0.8198 0.6134 0.069 Uiso 1 1 d R . .
C84 C 0.4479(13) 0.8158(11) 0.5208(9) 0.060(7) Uani 1 1 d . . .
H84A H 0.4646 0.7753 0.4902 0.091 Uiso 1 1 d R . .
H84B H 0.3957 0.8490 0.5155 0.091 Uiso 1 1 d R . .
H84C H 0.4779 0.8429 0.5149 0.091 Uiso 1 1 d R . .
C85 C 0.4563(15) 0.6970(12) 0.6603(8) 0.069(8) Uani 1 1 d . . .
H85A H 0.4128 0.7349 0.6831 0.083 Uiso 1 1 d R . .
H85B H 0.5012 0.7001 0.6730 0.083 Uiso 1 1 d R . .
C86 C 0.4612(17) 0.6214(14) 0.6784(11) 0.099(10) Uani 1 1 d . . .
H86A H 0.4660 0.5928 0.6404 0.149 Uiso 1 1 d R . .
H86B H 0.5042 0.5958 0.7031 0.149 Uiso 1 1 d R . .
H86C H 0.4167 0.6276 0.7031 0.149 Uiso 1 1 d R . .
C87 C 0.3768(12) 0.7158(12) 0.5704(10) 0.061(6) Uani 1 1 d . . .
H87A H 0.3749 0.6688 0.5805 0.074 Uiso 1 1 d R . .
H87B H 0.3760 0.7223 0.5246 0.074 Uiso 1 1 d R . .
C88 C 0.3107(13) 0.7774(17) 0.5994(11) 0.110(12) Uani 1 1 d . . .
H88A H 0.2797 0.8082 0.5673 0.165 Uiso 1 1 d R . .
H88B H 0.2827 0.7573 0.6254 0.165 Uiso 1 1 d R . .
H88C H 0.3266 0.8063 0.6263 0.165 Uiso 1 1 d R . .
N26 N 0.4498(10) 0.7120(9) 0.5921(7) 0.056(5) Uani 1 1 d . . .
C71 C 0.6720(15) 0.8012(14) 0.3118(10) 0.081(8) Uani 1 1 d . . .
H71A H 0.7243 0.7897 0.3079 0.097 Uiso 1 1 d R . .
H71B H 0.6429 0.8544 0.3196 0.097 Uiso 1 1 d R . .
C72 C 0.6519(17) 0.7816(15) 0.2484(10) 0.103(10) Uani 1 1 d . . .
H72A H 0.6747 0.7971 0.2143 0.155 Uiso 1 1 d R . .
H72B H 0.6666 0.7292 0.2467 0.155 Uiso 1 1 d R . .
H72C H 0.5985 0.8071 0.2461 0.155 Uiso 1 1 d R . .
C73 C 0.6750(13) 0.7936(13) 0.4262(10) 0.068(6) Uani 1 1 d U . .
H73A H 0.6574 0.7740 0.4626 0.082 Uiso 1 1 d R . .
H73B H 0.6469 0.8476 0.4258 0.082 Uiso 1 1 d R . .
C74 C 0.7510(13) 0.7780(13) 0.4343(11) 0.077(7) Uani 1 1 d U . .
H74A H 0.7762 0.7721 0.3930 0.115 Uiso 1 1 d R . .
H74B H 0.7544 0.8180 0.4574 0.115 Uiso 1 1 d R . .
H74C H 0.7748 0.7322 0.4576 0.115 Uiso 1 1 d R . .
C75 C 0.5851(14) 0.7683(13) 0.3720(12) 0.075(8) Uani 1 1 d . . .
H75A H 0.5803 0.7460 0.4123 0.090 Uiso 1 1 d R . .
H75B H 0.5812 0.7420 0.3370 0.090 Uiso 1 1 d R . .
C76 C 0.5247(14) 0.8454(13) 0.3715(11) 0.079(8) Uani 1 1 d . . .
H76A H 0.5292 0.8727 0.4073 0.118 Uiso 1 1 d R . .
H76B H 0.5301 0.8689 0.3327 0.118 Uiso 1 1 d R . .
H76C H 0.4762 0.8456 0.3744 0.118 Uiso 1 1 d R . .
C77 C 0.7113(15) 0.6809(13) 0.3605(10) 0.075(8) Uani 1 1 d . . .
H77A H 0.7617 0.6775 0.3537 0.089 Uiso 1 1 d R . .
H77B H 0.6990 0.6617 0.3227 0.089 Uiso 1 1 d R . .
C78 C 0.7072(18) 0.6353(16) 0.4154(10) 0.118(13) Uani 1 1 d . . .
H78A H 0.7097 0.5888 0.3997 0.177 Uiso 1 1 d R . .
H78B H 0.7471 0.6274 0.4418 0.177 Uiso 1 1 d R . .
H78C H 0.6614 0.6610 0.4408 0.177 Uiso 1 1 d R . .
N25 N 0.6598(10) 0.7626(10) 0.3675(7) 0.053(5) Uani 1 1 d . . .
C1E C 0.899(2) 0.730(2) 0.1093(18) 0.117(16) Uani 0.75 1 d PDU . .
H1E H 0.8938 0.7532 0.1486 0.140 Uiso 0.75 1 d PR . .
C2E C 0.7756(17) 0.8083(15) 0.1134(17) 0.099(13) Uani 0.75 1 d PD . .
H2EA H 0.7832 0.7998 0.1580 0.148 Uiso 0.75 1 d PR . .
H2EB H 0.7337 0.7994 0.1023 0.148 Uiso 0.75 1 d PR . .
H2EC H 0.7659 0.8591 0.1041 0.148 Uiso 0.75 1 d PR . .
C3E C 0.844(2) 0.742(2) 0.0118(17) 0.130(17) Uani 0.75 1 d PDU . .
H3EA H 0.8878 0.7425 -0.0090 0.195 Uiso 0.75 1 d PR . .
H3EB H 0.8001 0.7783 -0.0070 0.195 Uiso 0.75 1 d PR . .
H3EC H 0.8453 0.6931 0.0068 0.195 Uiso 0.75 1 d PR . .
N1E N 0.8405(18) 0.7597(15) 0.0772(16) 0.127(15) Uani 0.75 1 d PD . .
O4 O 0.960(2) 0.677(2) 0.099(2) 0.23(2) Uani 0.75 1 d PD . .
C1A C 0.9448(17) -0.0073(17) 0.3056(13) 0.066(9) Uani 0.75 1 d PDU . .
H1A H 0.9712 -0.0364 0.2701 0.079 Uiso 0.75 1 d PR . .
C2A C 0.8816(14) 0.0729(13) 0.2297(9) 0.041(7) Uani 0.75 1 d PD . .
H2AA H 0.8699 0.1245 0.2226 0.062 Uiso 0.75 1 d PR . .
H2AB H 0.9249 0.0420 0.2032 0.062 Uiso 0.75 1 d PR . .
H2AC H 0.8398 0.0634 0.2192 0.062 Uiso 0.75 1 d PR . .
C3A C 0.8477(17) 0.1061(16) 0.3411(14) 0.086(11) Uani 0.75 1 d PD . .
H3AA H 0.8096 0.0901 0.3535 0.129 Uiso 0.75 1 d PR . .
H3AB H 0.8754 0.1054 0.3773 0.129 Uiso 0.75 1 d PR . .
H3AC H 0.8246 0.1559 0.3250 0.129 Uiso 0.75 1 d PR . .
N1A N 0.8957(12) 0.0574(12) 0.2927(9) 0.044(6) Uani 0.75 1 d PD . .
O1 O 0.9644(13) -0.0387(12) 0.3574(11) 0.093(8) Uani 0.75 1 d PD . .
C1D C 0.9262(15) 0.0197(16) 0.8215(13) 0.057(8) Uani 0.75 1 d PDU . .
H1D H 0.9510 -0.0179 0.7910 0.069 Uiso 0.75 1 d PR . .
C2D C 0.8670(17) 0.0944(17) 0.7364(12) 0.074(10) Uani 0.75 1 d PD . .
H2DA H 0.9032 0.0513 0.7133 0.111 Uiso 0.75 1 d PR . .
H2DB H 0.8722 0.1382 0.7222 0.111 Uiso 0.75 1 d PR . .
H2DC H 0.8175 0.1000 0.7291 0.111 Uiso 0.75 1 d PR . .
C3D C 0.8421(14) 0.1484(15) 0.8412(11) 0.064(9) Uani 0.75 1 d PD . .
H3DA H 0.7948 0.1509 0.8571 0.096 Uiso 0.75 1 d PR . .
H3DB H 0.8341 0.1925 0.8175 0.096 Uiso 0.75 1 d PR . .
H3DC H 0.8724 0.1451 0.8763 0.096 Uiso 0.75 1 d PR . .
N1D N 0.8786(13) 0.0857(12) 0.8017(10) 0.058(7) Uani 0.75 1 d PD . .
O3 O 0.9391(14) 0.0061(13) 0.8745(11) 0.106(9) Uani 0.75 1 d PD . .
C1B C 0.8294(19) 0.4739(18) 0.5252(14) 0.094(10) Uani 0.75 1 d PDU . .
H1B H 0.7840 0.4847 0.5072 0.113 Uiso 0.75 1 d PR . .
C2B C 0.777(2) 0.4506(18) 0.6198(14) 0.096(13) Uani 0.75 1 d PD . .
H2BA H 0.7742 0.4043 0.6115 0.144 Uiso 0.75 1 d PR . .
H2BB H 0.7827 0.4549 0.6644 0.144 Uiso 0.75 1 d PR . .
H2BC H 0.7315 0.4915 0.6077 0.144 Uiso 0.75 1 d PR . .
C3B C 0.8988(19) 0.4400(15) 0.6198(13) 0.105(12) Uani 0.75 1 d PDU . .
H3BA H 0.9247 0.4672 0.6012 0.157 Uiso 0.75 1 d PR . .
H3BB H 0.8821 0.4571 0.6630 0.157 Uiso 0.75 1 d PR . .
H3BC H 0.9320 0.3877 0.6194 0.157 Uiso 0.75 1 d PR . .
N1B N 0.8371(15) 0.4518(14) 0.5849(12) 0.090(8) Uani 0.75 1 d PDU . .
O2 O 0.8767(17) 0.4802(15) 0.4935(11) 0.138(11) Uani 0.75 1 d PDU . .
B3 B 0.8373(12) -0.0168(12) 0.0783(9) 0.034(5) Uani 1 1 d . . .
H3 H 0.8923 -0.0430 0.0515 0.041 Uiso 1 1 d R . .
B4 B 0.1469(15) 0.1707(15) 0.4201(10) 0.057(8) Uani 1 1 d . . .
H4 H 0.0922 0.1779 0.4455 0.069 Uiso 1 1 d R . .
C31 C 0.8610(11) -0.1025(12) -0.0473(8) 0.055(6) Uani 1 1 d . . .
H31A H 0.8561 -0.0862 -0.0907 0.082 Uiso 1 1 d R . .
H31B H 0.8794 -0.1559 -0.0466 0.082 Uiso 1 1 d R . .
H31C H 0.8954 -0.0881 -0.0274 0.082 Uiso 1 1 d R . .
C32 C 0.7878(12) -0.0666(10) -0.0124(8) 0.043(5) Uani 1 1 d . . .
C33 C 0.7227(11) -0.0682(10) -0.0196(8) 0.041(5) Uani 1 1 d . . .
H33 H 0.7122 -0.0913 -0.0536 0.049 Uiso 1 1 d R . .
C34 C 0.6730(11) -0.0308(9) 0.0309(7) 0.036(5) Uani 1 1 d . . .
C35 C 0.5951(11) -0.0192(10) 0.0382(8) 0.046(5) Uani 1 1 d . . .
H35A H 0.5934 -0.0668 0.0400 0.069 Uiso 1 1 d R . .
H35B H 0.5680 0.0082 0.0028 0.069 Uiso 1 1 d R . .
H35C H 0.5728 0.0082 0.0772 0.069 Uiso 1 1 d R . .
C36 C 0.9778(11) -0.1363(12) 0.1311(9) 0.059(6) Uani 1 1 d . . .
H36A H 0.9933 -0.1888 0.1242 0.088 Uiso 1 1 d R . .
H36B H 1.0124 -0.1289 0.1538 0.088 Uiso 1 1 d R . .
H36C H 0.9747 -0.1123 0.0908 0.088 Uiso 1 1 d R . .
C37 C 0.9031(12) -0.1030(10) 0.1662(8) 0.041(5) Uani 1 1 d . . .
C38 C 0.8806(14) -0.1179(12) 0.2244(8) 0.057(6) Uani 1 1 d . . .
H38 H 0.9109 -0.1532 0.2525 0.068 Uiso 1 1 d R . .
C39 C 0.8058(12) -0.0721(12) 0.2351(8) 0.042(5) Uani 1 1 d . . .
C40 C 0.7635(11) -0.0741(10) 0.2919(8) 0.046(5) Uani 1 1 d . . .
H40A H 0.7847 -0.0630 0.3282 0.069 Uiso 1 1 d R . .
H40B H 0.7655 -0.1230 0.2968 0.069 Uiso 1 1 d R . .
H40C H 0.7127 -0.0373 0.2891 0.069 Uiso 1 1 d R . .
C41 C 0.9186(12) 0.0818(12) 0.0325(10) 0.061(6) Uani 1 1 d . . .
H41A H 0.9547 0.0894 0.0565 0.091 Uiso 1 1 d R . .
H41B H 0.9145 0.1063 -0.0088 0.091 Uiso 1 1 d R . .
H41C H 0.9346 0.0293 0.0253 0.091 Uiso 1 1 d R . .
C42 C 0.8435(12) 0.1139(12) 0.0705(9) 0.047(6) Uani 1 1 d . . .
C43 C 0.7985(11) 0.1823(11) 0.0919(8) 0.045(5) Uani 1 1 d . . .
H43 H 0.8065 0.2244 0.0855 0.053 Uiso 1 1 d R . .
C44 C 0.7409(11) 0.1801(12) 0.1243(8) 0.043(5) Uani 1 1 d . . .
C45 C 0.6831(12) 0.2440(10) 0.1567(8) 0.055(6) Uani 1 1 d . . .
H45A H 0.6587 0.2823 0.1266 0.083 Uiso 1 1 d R . .
H45B H 0.7040 0.2629 0.1884 0.083 Uiso 1 1 d R . .
H45C H 0.6473 0.2288 0.1769 0.083 Uiso 1 1 d R . .
C46 C 0.0267(13) 0.1404(13) 0.3529(10) 0.067(7) Uani 1 1 d . . .
H46A H 0.0237 0.0934 0.3551 0.101 Uiso 1 1 d R . .
H46B H -0.0136 0.1749 0.3291 0.101 Uiso 1 1 d R . .
H46C H 0.0210 0.1619 0.3962 0.101 Uiso 1 1 d R . .
C47 C 0.0979(13) 0.1295(12) 0.3210(9) 0.055(4) Uani 1 1 d . . .
C48 C 0.1296(13) 0.1030(11) 0.2625(10) 0.063(7) Uani 1 1 d . . .
H48 H 0.1090 0.0867 0.2306 0.075 Uiso 1 1 d R . .
C49 C 0.1993(12) 0.1046(12) 0.2587(8) 0.047(6) Uani 1 1 d . . .
C50 C 0.2533(11) 0.0826(12) 0.1997(8) 0.055(4) Uani 1 1 d . . .
H50A H 0.2294 0.1143 0.1651 0.083 Uiso 1 1 d R . .
H50B H 0.2668 0.0314 0.1882 0.083 Uiso 1 1 d R . .
H50C H 0.2975 0.0884 0.2088 0.083 Uiso 1 1 d R . .
C51 C 0.1460(11) 0.0857(11) 0.5435(8) 0.049(6) Uani 1 1 d . . .
H51A H 0.1477 0.1040 0.5853 0.074 Uiso 1 1 d R . .
H51B H 0.1443 0.0387 0.5464 0.074 Uiso 1 1 d R . .
H51C H 0.1018 0.1201 0.5240 0.074 Uiso 1 1 d R . .
C52 C 0.2133(11) 0.0775(11) 0.5040(8) 0.042(5) Uani 1 1 d . . .
C53 C 0.2873(12) 0.0346(10) 0.5133(8) 0.043(4) Uani 1 1 d . . .
H53 H 0.3054 0.0023 0.5471 0.051 Uiso 1 1 d R . .
C54 C 0.3306(12) 0.0466(11) 0.4650(8) 0.043(4) Uani 1 1 d . . .
C55 C 0.4117(11) 0.0171(11) 0.4589(8) 0.047(5) Uani 1 1 d . . .
H55A H 0.4331 -0.0365 0.4568 0.071 Uiso 1 1 d R . .
H55B H 0.4295 0.0328 0.4949 0.071 Uiso 1 1 d R . .
H55C H 0.4260 0.0354 0.4205 0.071 Uiso 1 1 d R . .
C56 C 0.0338(16) 0.3150(13) 0.4875(15) 0.118(12) Uani 1 1 d . . .
H56A H -0.0070 0.3529 0.4729 0.177 Uiso 1 1 d R . .
H56B H 0.0392 0.3277 0.5304 0.177 Uiso 1 1 d R . .
H56C H 0.0286 0.2691 0.4872 0.177 Uiso 1 1 d R . .
C57 C 0.0985(12) 0.3072(12) 0.4471(10) 0.051(6) Uani 1 1 d . . .
C58 C 0.1248(14) 0.3592(12) 0.4364(11) 0.065(7) Uani 1 1 d . . .
H58 H 0.1005 0.4091 0.4495 0.078 Uiso 1 1 d R . .
C59 C 0.1922(12) 0.3244(11) 0.4015(9) 0.047(5) Uani 1 1 d . . .
C60 C 0.2433(13) 0.3566(12) 0.3801(10) 0.070(7) Uani 1 1 d . . .
H60A H 0.2592 0.3738 0.4165 0.105 Uiso 1 1 d R . .
H60B H 0.2183 0.3978 0.3526 0.105 Uiso 1 1 d R . .
H60C H 0.2873 0.3180 0.3560 0.105 Uiso 1 1 d R . .
N13 N 0.7781(9) -0.0265(8) 0.0429(6) 0.035(4) Uani 1 1 d U . .
N14 N 0.7081(9) -0.0048(9) 0.0690(6) 0.045(4) Uani 1 1 d . . .
N15 N 0.8413(10) -0.0488(8) 0.1431(7) 0.046(4) Uani 1 1 d . . .
N16 N 0.7829(8) -0.0302(8) 0.1845(7) 0.036(4) Uani 1 1 d . . .
N17 N 0.8113(9) 0.0703(8) 0.0881(6) 0.036(4) Uani 1 1 d . . .
N18 N 0.7446(9) 0.1116(8) 0.1227(6) 0.035(4) Uani 1 1 d . . .
N19 N 0.1493(9) 0.1439(8) 0.3516(7) 0.042(4) Uani 1 1 d . . .
N20 N 0.2110(9) 0.1286(8) 0.3125(7) 0.045(4) Uani 1 1 d . . .
N21 N 0.2135(9) 0.1131(7) 0.4516(6) 0.035(4) Uani 1 1 d . . .
N22 N 0.2837(9) 0.0964(8) 0.4265(6) 0.039(4) Uani 1 1 d . . .
N23 N 0.1476(10) 0.2453(9) 0.4198(7) 0.046(4) Uani 1 1 d . . .
N24 N 0.2063(10) 0.2525(9) 0.3906(6) 0.046(4) Uani 1 1 d . . .
S7 S 0.5823(3) 0.1540(3) 0.10900(19) 0.0387(12) Uani 1 1 d . . .
S8 S 0.6104(3) -0.0119(3) 0.19233(19) 0.0369(12) Uani 1 1 d . . .
S9 S 0.6738(3) 0.1166(3) 0.25490(19) 0.0413(13) Uani 1 1 d . . .
S10 S 0.2784(3) 0.2356(3) 0.2594(2) 0.0428(13) Uani 1 1 d . . .
S11 S 0.3906(3) 0.0474(3) 0.29759(19) 0.0364(12) Uani 1 1 d . . .
S12 S 0.3731(3) 0.1924(3) 0.4042(2) 0.0400(12) Uani 1 1 d . . .
Fe5 Fe 0.52276(15) 0.10168(14) 0.16471(11) 0.0372(7) Uani 1 1 d . . .
Fe6 Fe 0.59002(16) 0.07210(15) 0.26993(11) 0.0371(7) Uani 1 1 d . . .
Fe7 Fe 0.45194(15) 0.10747(14) 0.33745(11) 0.0364(7) Uani 1 1 d . . .
Fe8 Fe 0.38322(16) 0.14057(14) 0.23202(11) 0.0372(7) Uani 1 1 d . . .
Se4 Se 0.41312(11) 0.10783(11) 0.12489(8) 0.0401(5) Uani 1 1 d . . .
Se5 Se 0.47567(11) 0.18331(10) 0.25714(8) 0.0389(5) Uani 1 1 d . . .
Se6 Se 0.57030(11) 0.02559(11) 0.36637(8) 0.0415(5) Uani 1 1 d . . .
W3 W 0.67119(5) 0.06183(4) 0.16139(3) 0.0367(2) Uani 1 1 d . . .
W4 W 0.30235(5) 0.15841(4) 0.34274(3) 0.0356(2) Uani 1 1 d . . .

loop_
_atom_site_aniso_label
_atom_site_aniso_U_11
_atom_site_aniso_U_22
_atom_site_aniso_U_33
_atom_site_aniso_U_23
_atom_site_aniso_U_13
_atom_site_aniso_U_12
C101 0.12(2) 0.048(14) 0.030(11) 0.006(9) -0.011(12) -0.058(16)
C102 0.10(2) 0.063(17) 0.057(15) 0.004(12) -0.005(15) -0.019(16)
C103 0.082(17) 0.035(12) 0.052(12) 0.009(9) -0.036(11) -0.038(12)
C104 0.21(3) 0.10(2) 0.047(14) 0.022(13) -0.053(17) -0.12(2)
C105 0.072(19) 0.061(16) 0.078(16) 0.012(13) -0.014(14) -0.042(15)
C106 0.07(2) 0.071(19) 0.11(2) 0.039(16) -0.010(16) -0.029(16)
C107 0.091(17) 0.018(10) 0.017(9) -0.005(7) 0.001(9) -0.017(11)
C108 0.13(2) 0.041(14) 0.036(12) 0.005(10) 0.002(13) -0.043(15)
N28 0.082(14) 0.060(12) 0.033(9) 0.015(8) -0.022(9) -0.048(11)
C91 0.121(8) 0.069(14) 0.101(16) -0.027(12) -0.007(14) -0.028(7)
C92 0.113(11) 0.11(2) 0.16(3) -0.03(2) 0.00(2) -0.037(14)
C93 0.18(4) 0.09(2) 0.09(2) 0.007(19) -0.01(2) -0.05(3)
C94 0.16(4) 0.09(3) 0.19(4) 0.04(2) -0.04(3) -0.09(3)
C95 0.30(4) 0.15(2) 0.070(14) -0.020(15) 0.00(2) -0.16(3)
C96 0.30(4) 0.15(2) 0.070(14) -0.020(15) 0.00(2) -0.16(3)
C97 0.141(11) 0.094(13) 0.108(13) -0.017(10) -0.012(11) -0.068(10)
C98 0.141(11) 0.094(13) 0.108(13) -0.017(10) -0.012(11) -0.068(10)
N27 0.114(9) 0.062(11) 0.061(11) -0.026(9) 0.009(10) -0.036(7)
B1 0.057(18) 0.08(2) 0.040(13) -0.035(13) 0.004(12) -0.044(16)
B2A 0.060(8) 0.064(7) 0.044(8) -0.014(7) 0.003(7) -0.023(6)
B2B 0.060(8) 0.064(7) 0.044(8) -0.014(7) 0.003(7) -0.023(6)
C1 0.068(18) 0.12(2) 0.041(13) 0.019(14) 0.010(12) -0.050(17)
C2 0.060(16) 0.080(17) 0.018(9) -0.008(10) 0.009(10) -0.049(14)
C3 0.031(13) 0.048(13) 0.031(10) -0.001(9) -0.006(9) -0.022(11)
C4 0.043(14) 0.038(13) 0.043(12) -0.010(9) -0.005(10) -0.024(11)
C5 0.10(2) 0.060(15) 0.021(10) 0.001(9) -0.014(11) -0.047(15)
C6 0.050(15) 0.088(17) 0.042(12) -0.009(11) -0.014(10) -0.046(14)
C7 0.083(18) 0.037(12) 0.036(11) 0.018(9) -0.014(12) -0.037(13)
C8 0.070(18) 0.058(15) 0.048(13) -0.005(11) -0.030(12) -0.018(13)
C9 0.044(14) 0.047(12) 0.028(10) -0.001(8) -0.013(9) -0.030(11)
C10 0.09(2) 0.063(15) 0.035(11) -0.015(10) -0.023(12) -0.027(14)
C11 0.12(2) 0.050(15) 0.085(18) -0.041(13) 0.008(17) -0.045(16)
C12 0.043(15) 0.053(15) 0.042(12) -0.018(10) -0.009(10) -0.002(13)
C13 0.065(17) 0.049(14) 0.061(14) -0.019(11) -0.003(12) -0.037(14)
C14 0.071(17) 0.082(18) 0.030(11) -0.008(11) 0.011(11) -0.052(15)
C15 0.056(16) 0.082(17) 0.034(11) -0.008(11) -0.007(10) -0.026(13)
C16 0.10(2) 0.051(14) 0.031(11) -0.020(10) -0.006(12) 0.000(14)
C17 0.061(17) 0.038(13) 0.039(12) -0.001(9) -0.006(11) -0.003(12)
C18 0.073(18) 0.055(14) 0.018(9) -0.006(9) -0.007(10) -0.011(13)
C19 0.070(17) 0.049(13) 0.029(10) 0.000(9) -0.011(10) -0.033(13)
C20 0.072(18) 0.079(16) 0.025(10) -0.016(10) -0.017(10) -0.034(14)
C21A 0.050(15) 0.077(17) 0.059(14) -0.006(14) -0.007(11) -0.019(13)
C21B 0.050(15) 0.077(17) 0.059(14) -0.006(14) -0.007(11) -0.019(13)
C22A 0.053(8) 0.063(8) 0.046(8) -0.013(7) -0.009(7) -0.023(7)
C22B 0.053(8) 0.063(8) 0.046(8) -0.013(7) -0.009(7) -0.023(7)
C23A 0.058(9) 0.060(8) 0.044(8) -0.012(7) -0.010(8) -0.022(8)
C23B 0.058(9) 0.060(8) 0.044(8) -0.012(7) -0.010(8) -0.022(8)
C24A 0.058(8) 0.057(7) 0.043(9) -0.014(8) -0.007(7) -0.021(6)
C24B 0.058(8) 0.057(7) 0.043(9) -0.014(8) -0.007(7) -0.021(6)
C25A 0.059(16) 0.068(13) 0.036(12) -0.016(12) -0.009(9) -0.006(13)
C25B 0.059(16) 0.068(13) 0.036(12) -0.016(12) -0.009(9) -0.006(13)
C26A 0.10(2) 0.08(2) 0.08(2) -0.02(2) 0.028(18) -0.060(18)
C26B 0.10(2) 0.08(2) 0.08(2) -0.02(2) 0.028(18) -0.060(18)
C27A 0.067(9) 0.072(9) 0.045(10) -0.019(9) 0.002(9) -0.035(7)
C27B 0.067(9) 0.072(9) 0.045(10) -0.019(9) 0.002(9) -0.035(7)
C28A 0.06(3) 0.09(3) 0.06(3) -0.03(2) 0.01(2) -0.04(2)
C28B 0.06(3) 0.09(3) 0.06(3) -0.03(2) 0.01(2) -0.04(2)
C29A 0.068(10) 0.063(8) 0.034(11) -0.011(9) 0.004(9) -0.032(8)
C29B 0.068(10) 0.063(8) 0.034(11) -0.011(9) 0.004(9) -0.032(8)
C30A 0.06(3) 0.069(19) 0.07(5) -0.02(2) 0.01(3) -0.037(19)
C30B 0.06(3) 0.069(19) 0.07(5) -0.02(2) 0.01(3) -0.037(19)
N1 0.040(11) 0.036(10) 0.044(10) -0.009(8) -0.022(8) -0.013(9)
N2 0.058(13) 0.036(10) 0.034(9) 0.002(7) -0.024(8) -0.021(9)
N3 0.072(13) 0.036(10) 0.026(8) -0.007(7) -0.016(8) -0.027(9)
N4 0.062(12) 0.035(9) 0.026(8) -0.013(7) -0.009(8) -0.023(9)
N5 0.058(12) 0.041(11) 0.034(9) -0.003(7) -0.001(8) -0.029(10)
N6 0.079(14) 0.032(9) 0.025(8) -0.008(7) -0.004(8) -0.034(10)
N7 0.050(12) 0.053(11) 0.034(9) -0.020(8) -0.008(8) -0.011(10)
N8 0.046(12) 0.038(10) 0.043(9) -0.015(8) -0.001(8) -0.018(9)
N9A 0.058(7) 0.055(7) 0.041(8) -0.013(6) -0.007(6) -0.023(6)
N9B 0.058(7) 0.055(7) 0.041(8) -0.013(6) -0.007(6) -0.023(6)
N10A 0.057(10) 0.055(9) 0.039(11) -0.014(9) -0.007(9) -0.025(8)
N10B 0.059(9) 0.055(9) 0.041(11) -0.016(9) -0.005(9) -0.024(8)
N11A 0.063(7) 0.068(6) 0.039(8) -0.016(6) 0.002(7) -0.035(6)
N11B 0.063(7) 0.068(6) 0.039(8) -0.016(6) 0.002(7) -0.035(6)
N12A 0.069(8) 0.061(7) 0.037(9) -0.015(7) 0.001(7) -0.034(6)
N12B 0.069(8) 0.061(7) 0.037(9) -0.015(7) 0.001(7) -0.034(6)
S1 0.057(4) 0.041(3) 0.029(2) -0.009(2) -0.010(2) -0.027(3)
S2 0.052(3) 0.035(3) 0.026(2) -0.0027(19) -0.012(2) -0.022(3)
S3 0.061(4) 0.041(3) 0.028(2) -0.003(2) -0.007(2) -0.029(3)
S4 0.069(4) 0.041(3) 0.034(3) -0.003(2) 0.002(3) -0.025(3)
S5 0.060(4) 0.035(3) 0.027(2) -0.002(2) -0.012(2) -0.024(3)
S6 0.064(4) 0.060(4) 0.049(3) -0.021(3) -0.003(3) -0.035(3)
Fe1 0.055(2) 0.0371(16) 0.0257(13) -0.0059(11) -0.0099(12) -0.0253(15)
Fe2 0.055(2) 0.0383(17) 0.0228(13) -0.0059(11) -0.0070(12) -0.0248(15)
Fe3 0.054(2) 0.0393(17) 0.0260(13) -0.0064(11) -0.0072(12) -0.0215(15)
Fe4 0.054(2) 0.0416(17) 0.0293(14) -0.0076(12) -0.0131(13) -0.0237(15)
Se1 0.0590(15) 0.0442(13) 0.0284(10) -0.0022(8) -0.0144(9) -0.0235(11)
Se2 0.0563(14) 0.0386(12) 0.0264(9) -0.0049(8) -0.0062(9) -0.0252(11)
Se3 0.0575(15) 0.0500(13) 0.0253(9) -0.0086(8) -0.0106(9) -0.0237(11)
W1 0.0540(6) 0.0387(5) 0.0237(4) -0.0058(3) -0.0081(4) -0.0263(4)
W2 0.0539(6) 0.0428(5) 0.0345(4) -0.0103(4) -0.0051(4) -0.0241(5)
C81 0.095(19) 0.053(14) 0.028(10) -0.012(9) 0.003(11) -0.044(14)
C82 0.11(2) 0.071(18) 0.058(15) 0.008(12) -0.022(15) -0.048(17)
C83 0.095(19) 0.066(15) 0.044(12) 0.003(10) -0.011(12) -0.066(15)
C84 0.10(2) 0.040(13) 0.046(12) -0.005(10) 0.010(12) -0.037(13)
C85 0.14(2) 0.074(16) 0.033(11) -0.019(11) 0.009(13) -0.088(17)
C86 0.18(3) 0.11(2) 0.051(15) -0.012(14) 0.001(17) -0.10(2)
C87 0.065(17) 0.063(16) 0.070(15) -0.014(12) -0.011(13) -0.040(14)
C88 0.051(18) 0.20(3) 0.083(19) -0.08(2) 0.013(14) -0.06(2)
N26 0.086(15) 0.059(12) 0.044(10) 0.005(8) -0.019(9) -0.050(11)
C71 0.11(2) 0.083(19) 0.062(16) -0.019(14) -0.001(15) -0.050(18)
C72 0.18(3) 0.14(3) 0.032(13) 0.004(14) -0.022(16) -0.10(2)
C73 0.082(11) 0.074(13) 0.056(11) -0.021(10) -0.015(10) -0.039(11)
C74 0.072(12) 0.071(16) 0.082(16) -0.027(13) -0.005(13) -0.026(14)
C75 0.08(2) 0.068(19) 0.090(19) 0.002(14) 0.018(15) -0.048(17)
C76 0.09(2) 0.08(2) 0.077(18) 0.004(14) -0.007(15) -0.048(18)
C77 0.12(2) 0.085(19) 0.052(14) 0.001(13) -0.040(14) -0.071(18)
C78 0.24(4) 0.15(3) 0.035(14) 0.034(16) -0.039(18) -0.15(3)
N25 0.065(14) 0.067(13) 0.040(10) -0.016(9) -0.007(9) -0.040(11)
C1E 0.12(2) 0.09(2) 0.14(2) -0.044(16) 0.012(17) -0.051(17)
C2E 0.12(4) 0.03(2) 0.15(4) 0.01(2) -0.01(3) -0.03(2)
C3E 0.15(3) 0.11(3) 0.18(3) 0.06(2) -0.06(3) -0.09(2)
N1E 0.11(3) 0.03(2) 0.22(5) -0.03(3) 0.04(3) -0.03(2)
O4 0.23(5) 0.15(4) 0.34(6) -0.02(4) 0.00(4) -0.10(4)
C1A 0.071(17) 0.077(17) 0.062(15) -0.010(13) -0.019(13) -0.040(14)
C2A 0.043(18) 0.044(17) 0.034(14) 0.002(12) -0.017(12) -0.014(14)
C3A 0.07(3) 0.08(3) 0.09(3) 0.00(2) 0.03(2) -0.01(2)
N1A 0.049(16) 0.051(15) 0.051(14) 0.014(11) -0.019(12) -0.038(13)
O1 0.10(2) 0.10(2) 0.095(19) 0.014(15) -0.027(15) -0.057(16)
C1D 0.060(15) 0.089(17) 0.056(14) 0.009(13) -0.010(12) -0.063(14)
C2D 0.09(3) 0.10(3) 0.06(2) 0.020(18) -0.027(19) -0.06(2)
C3D 0.04(2) 0.11(3) 0.042(17) 0.036(18) -0.020(14) -0.04(2)
N1D 0.055(17) 0.053(17) 0.071(17) -0.002(14) -0.022(14) -0.027(14)
O3 0.16(3) 0.12(2) 0.081(18) 0.004(15) -0.010(17) -0.11(2)
C1B 0.13(2) 0.055(15) 0.079(17) -0.039(15) -0.003(16) -0.027(16)
C2B 0.17(4) 0.08(3) 0.09(3) 0.00(2) 0.01(3) -0.10(3)
C3B 0.16(3) 0.011(15) 0.11(2) -0.004(16) -0.041(19) -0.002(19)
N1B 0.12(2) 0.043(14) 0.087(16) -0.016(13) -0.004(15) -0.012(15)
O2 0.18(3) 0.087(18) 0.11(2) -0.024(16) 0.014(18) -0.019(19)
B3 0.042(15) 0.048(14) 0.030(11) 0.011(10) -0.021(10) -0.033(12)
B4 0.06(2) 0.09(2) 0.029(12) -0.007(13) 0.008(12) -0.042(17)
C31 0.067(16) 0.079(16) 0.021(9) -0.017(10) 0.013(10) -0.036(13)
C32 0.063(16) 0.040(12) 0.021(9) -0.004(8) -0.013(10) -0.017(11)
C33 0.051(14) 0.047(13) 0.025(9) -0.006(8) -0.013(9) -0.020(11)
C34 0.060(15) 0.028(11) 0.024(9) 0.001(8) -0.021(9) -0.022(10)
C35 0.068(16) 0.044(13) 0.041(11) -0.009(9) -0.019(10) -0.037(12)
C36 0.040(15) 0.067(16) 0.058(14) -0.002(12) -0.007(11) -0.011(12)
C37 0.064(16) 0.026(11) 0.042(11) -0.003(9) -0.021(11) -0.026(11)
C38 0.10(2) 0.077(17) 0.023(10) 0.008(10) -0.027(11) -0.058(16)
C39 0.037(14) 0.065(15) 0.038(11) -0.002(10) -0.009(10) -0.034(12)
C40 0.062(15) 0.050(13) 0.037(11) 0.012(9) -0.011(10) -0.034(12)
C41 0.076(18) 0.070(16) 0.062(14) -0.002(12) -0.002(13) -0.055(15)
C42 0.061(16) 0.056(15) 0.042(11) 0.008(10) -0.018(11) -0.040(14)
C43 0.046(14) 0.034(13) 0.043(11) -0.005(9) -0.021(10) -0.005(11)
C44 0.035(13) 0.073(16) 0.028(10) -0.010(10) 0.020(9) -0.033(12)
C45 0.090(19) 0.041(13) 0.036(11) -0.001(9) -0.017(11) -0.028(13)
C46 0.08(2) 0.081(18) 0.054(14) 0.015(12) -0.029(13) -0.046(15)
C47 0.068(12) 0.079(12) 0.036(8) -0.010(7) -0.018(8) -0.048(10)
C48 0.072(18) 0.055(15) 0.061(15) -0.013(11) -0.016(13) -0.026(14)
C49 0.063(16) 0.080(16) 0.020(9) 0.004(9) -0.016(9) -0.050(13)
C50 0.068(12) 0.079(12) 0.036(8) -0.010(7) -0.018(8) -0.048(10)
C51 0.052(15) 0.074(16) 0.036(11) 0.009(10) -0.009(10) -0.040(13)
C52 0.059(15) 0.058(14) 0.032(10) -0.005(9) -0.006(10) -0.047(12)
C53 0.070(12) 0.051(9) 0.024(7) 0.002(6) -0.018(7) -0.042(9)
C54 0.070(12) 0.051(9) 0.024(7) 0.002(6) -0.018(7) -0.042(9)
C55 0.052(15) 0.064(15) 0.033(10) 0.005(9) -0.017(10) -0.030(12)
C56 0.11(3) 0.053(18) 0.19(3) -0.033(19) 0.05(2) -0.039(18)
C57 0.051(16) 0.051(15) 0.058(14) 0.005(11) 0.001(11) -0.029(13)
C58 0.080(19) 0.037(14) 0.078(16) -0.010(12) 0.001(14) -0.026(14)
C59 0.066(17) 0.036(13) 0.048(12) -0.005(10) 0.007(11) -0.030(12)
C60 0.09(2) 0.075(18) 0.071(16) -0.013(13) 0.003(14) -0.060(16)
N13 0.043(10) 0.033(8) 0.031(7) -0.002(6) -0.014(7) -0.016(7)
N14 0.044(12) 0.058(11) 0.032(8) -0.018(8) 0.009(8) -0.021(9)
N15 0.069(13) 0.040(10) 0.041(9) -0.004(8) -0.027(9) -0.031(10)
N16 0.039(11) 0.042(10) 0.029(8) -0.005(7) 0.006(8) -0.021(8)
N17 0.047(11) 0.030(9) 0.032(8) -0.005(7) -0.007(8) -0.019(9)
N18 0.059(12) 0.045(10) 0.020(7) -0.008(7) -0.003(7) -0.040(9)
N19 0.047(11) 0.037(10) 0.051(10) -0.010(8) -0.001(9) -0.026(9)
N20 0.062(13) 0.042(10) 0.042(9) -0.004(8) -0.026(9) -0.030(9)
N21 0.059(12) 0.025(9) 0.026(8) 0.002(6) -0.017(8) -0.022(9)
N22 0.051(12) 0.057(11) 0.023(8) 0.003(7) -0.007(8) -0.036(10)
N23 0.054(12) 0.037(11) 0.049(10) -0.012(8) -0.005(9) -0.022(10)
N24 0.070(13) 0.066(13) 0.016(7) -0.008(7) -0.004(8) -0.042(11)
S7 0.053(4) 0.043(3) 0.025(2) -0.004(2) -0.008(2) -0.025(3)
S8 0.057(4) 0.039(3) 0.023(2) -0.0030(19) -0.010(2) -0.027(3)
S9 0.066(4) 0.048(3) 0.025(2) -0.006(2) -0.010(2) -0.038(3)
S10 0.064(4) 0.041(3) 0.030(2) 0.002(2) -0.011(2) -0.029(3)
S11 0.048(3) 0.039(3) 0.027(2) -0.006(2) -0.012(2) -0.022(3)
S12 0.059(4) 0.047(3) 0.027(2) -0.006(2) -0.007(2) -0.035(3)
Fe5 0.053(2) 0.0407(17) 0.0248(13) -0.0045(11) -0.0090(12) -0.0259(15)
Fe6 0.055(2) 0.0457(17) 0.0217(13) -0.0050(11) -0.0100(12) -0.0306(15)
Fe7 0.0492(19) 0.0447(17) 0.0226(13) -0.0062(11) -0.0095(12) -0.0263(15)
Fe8 0.056(2) 0.0406(17) 0.0231(13) -0.0050(11) -0.0102(12) -0.0278(15)
Se4 0.0541(14) 0.0472(13) 0.0243(9) -0.0061(8) -0.0104(9) -0.0258(11)
Se5 0.0611(15) 0.0408(12) 0.0250(9) -0.0059(8) -0.0081(9) -0.0308(11)
Se6 0.0527(14) 0.0560(13) 0.0234(9) -0.0012(8) -0.0097(9) -0.0297(11)
W3 0.0543(6) 0.0402(5) 0.0226(4) -0.0043(3) -0.0081(3) -0.0264(4)
W4 0.0523(6) 0.0374(5) 0.0252(4) -0.0054(3) -0.0087(4) -0.0261(4)

loop_
_atom_type_symbol
_atom_type_description
_atom_type_scat_dispersion_real
_atom_type_scat_dispersion_imag
_atom_type_scat_source
C C 0.0033 0.0016 'International Tables Vol C Tables 4.2.6.8 and 6.1.1.4'
H H 0.0000 0.0000 'International Tables Vol C Tables 4.2.6.8 and 6.1.1.4'
B B 0.0013 0.0007 'International Tables Vol C Tables 4.2.6.8 and 6.1.1.4'
N N 0.0061 0.0033 'International Tables Vol C Tables 4.2.6.8 and 6.1.1.4'
S S 0.1246 0.1234 'International Tables Vol C Tables 4.2.6.8 and 6.1.1.4'
Fe Fe 0.3463 0.8444 'International Tables Vol C Tables 4.2.6.8 and 6.1.1.4'
Se Se -0.0929 2.2259 'International Tables Vol C Tables 4.2.6.8 and 6.1.1.4'
W W -0.8490 6.8722 'International Tables Vol C Tables 4.2.6.8 and 6.1.1.4'
O O 0.0106 0.0060 'International Tables Vol C Tables 4.2.6.8 and 6.1.1.4'

loop_
_geom_angle_atom_site_label_1
_geom_angle_atom_site_label_2
_geom_angle_atom_site_label_3
_geom_angle
C102 C101 N28 116.2(17)
N28 C103 C104 115.7(15)
C106 C105 N28 111.2(18)
N28 C107 C108 115.6(14)
C105 N28 C107 114.1(17)
C105 N28 C103 112.8(15)
C107 N28 C103 104.2(13)
C105 N28 C101 104.1(15)
C107 N28 C101 111.4(15)
C103 N28 C101 110.4(16)
C92 C91 N27 112(2)
N27 C93 C94 112(2)
N27 C95 C96 116(3)
N27 C97 C98 117(2)
C97 N27 C93 116(2)
C97 N27 C91 106(2)
C93 N27 C91 110(2)
C97 N27 C95 106(2)
C93 N27 C95 107(2)
C91 N27 C95 111(2)
N1 B1 N5 112.4(17)
N1 B1 N3 108.5(17)
N5 B1 N3 108.3(17)
N9A B2A N11A 123(5)
N9A B2A N7 107(4)
N11A B2A N7 98(3)
N11B B2B N9B 92(4)
N11B B2B N7 120(6)
N9B B2B N7 105(5)
C3 C2 N1 107.4(17)
C3 C2 C1 131.8(19)
N1 C2 C1 121(2)
C2 C3 C4 107.0(17)
N2 C4 C3 110.8(18)
N2 C4 C5 125.4(18)
C3 C4 C5 123.8(18)
N3 C7 C8 107.1(19)
N3 C7 C6 120.8(17)
C8 C7 C6 132.0(19)
C9 C8 C7 107.1(18)
C8 C9 N4 108.1(16)
C8 C9 C10 124.8(17)
N4 C9 C10 127.1(18)
C13 C12 N5 108.3(19)
C13 C12 C11 131(2)
N5 C12 C11 121(2)
C12 C13 C14 107.3(19)
N6 C14 C13 108.3(18)
N6 C14 C15 127(2)
C13 C14 C15 124(2)
C18 C17 N7 106.0(18)
C18 C17 C16 131.8(19)
N7 C17 C16 122(2)
C17 C18 C19 108.5(19)
N8 C19 C18 108(2)
N8 C19 C20 124.1(17)
C18 C19 C20 127.8(18)
N9A C22A C23A 106(2)
N9A C22A C21A 125(3)
C23A C22A C21A 128(3)
N9B C22B C23B 106(2)
N9B C22B C21B 125(3)
C23B C22B C21B 128(3)
C22A C23A C24A 109(2)
C22B C23B C24B 109(2)
N10A C24A C23A 104(2)
N10A C24A C25A 130(2)
C23A C24A C25A 126(3)
N10B C24B C23B 103(2)
N10B C24B C25B 129(2)
C23B C24B C25B 125(3)
C28A C27A N11A 108(3)
C28A C27A C26A 126(3)
N11A C27A C26A 126(3)
C28B C27B N11B 108(3)
C28B C27B C26B 126(3)
N11B C27B C26B 126(3)
C27A C28A C29A 106(3)
C27B C28B C29B 106(3)
N12A C29A C28A 107(2)
N12A C29A C30A 125(2)
C28A C29A C30A 127(3)
N12B C29B C28B 107(2)
N12B C29B C30B 125(2)
C28B C29B C30B 128(3)
C2 N1 N2 110.6(16)
C2 N1 B1 129.8(19)
N2 N1 B1 119.5(16)
C4 N2 N1 104.2(15)
C4 N2 W1 134.4(14)
N1 N2 W1 121.4(11)
C7 N3 N4 109.8(14)
C7 N3 B1 131.5(18)
N4 N3 B1 118.7(16)
N3 N4 C9 108.0(15)
N3 N4 W1 121.4(10)
C9 N4 W1 130.6(13)
N6 N5 C12 108.8(16)
N6 N5 B1 120.9(16)
C12 N5 B1 130.3(19)
N5 N6 C14 107.2(15)
N5 N6 W1 121.9(11)
C14 N6 W1 130.8(15)
N8 N7 C17 110.9(16)
N8 N7 B2B 123(4)
C17 N7 B2B 126(4)
N8 N7 B2A 118(4)
C17 N7 B2A 131(4)
B2B N7 B2A 8(4)
C19 N8 N7 106.5(15)
C19 N8 W2 132.1(14)
N7 N8 W2 120.6(11)
C22A N9A N10A 114(2)
C22A N9A B2A 128(4)
N10A N9A B2A 118(4)
C22B N9B N10B 114(2)
C22B N9B B2B 127(5)
N10B N9B B2B 119(4)
N9A N10A C24A 106.7(18)
N9A N10A W2 121(2)
C24A N10A W2 132(2)
N9B N10B C24B 106.4(18)
N9B N10B W2 124(3)
C24B N10B W2 129(2)
N12A N11A C27A 111(2)
N12A N11A B2A 119(4)
C27A N11A B2A 130(4)
N12B N11B C27B 110(2)
N12B N11B B2B 125(5)
C27B N11B B2B 119(5)
N11A N12A C29A 109(2)
N11A N12A W2 121(2)
C29A N12A W2 130(2)
N11B N12B C29B 109(2)
N11B N12B W2 120(2)
C29B N12B W2 131(2)
Fe1 S1 W1 74.84(15)
Fe2 S2 Fe1 70.03(16)
Fe2 S2 W1 71.81(15)
Fe1 S2 W1 71.95(14)
Fe2 S3 W1 74.12(16)
Fe3 S4 W2 73.98(17)
Fe3 S5 Fe4 70.53(16)
Fe3 S5 W2 72.28(16)
Fe4 S5 W2 71.96(15)
Fe4 S6 W2 74.50(17)
S1 Fe1 S2 105.9(2)
S1 Fe1 Se1 117.98(16)
S2 Fe1 Se1 117.38(17)
S1 Fe1 Se2 102.12(17)
S2 Fe1 Se2 110.29(15)
Se1 Fe1 Se2 101.88(13)
S1 Fe1 Fe2 102.68(17)
S2 Fe1 Fe2 54.37(13)
Se1 Fe1 Fe2 138.20(13)
Se2 Fe1 Fe2 57.80(10)
S1 Fe1 W1 53.55(14)
S2 Fe1 W1 55.10(14)
Se1 Fe1 W1 154.92(12)
Se2 Fe1 W1 103.07(11)
Fe2 Fe1 W1 60.84(9)
S1 Fe1 Fe4 140.08(18)
S2 Fe1 Fe4 112.23(16)
Se1 Fe1 Fe4 52.22(9)
Se2 Fe1 Fe4 53.99(9)
Fe2 Fe1 Fe4 90.51(11)
W1 Fe1 Fe4 151.17(11)
S3 Fe2 S2 107.3(2)
S3 Fe2 Se3 122.11(16)
S2 Fe2 Se3 110.16(16)
S3 Fe2 Se2 100.68(17)
S2 Fe2 Se2 111.23(16)
Se3 Fe2 Se2 104.77(12)
S3 Fe2 Fe1 102.70(15)
S2 Fe2 Fe1 55.60(14)
Se3 Fe2 Fe1 134.81(14)
Se2 Fe2 Fe1 57.54(9)
S3 Fe2 W1 54.01(13)
S2 Fe2 W1 55.77(13)
Se3 Fe2 W1 151.51(13)
Se2 Fe2 W1 103.58(9)
Fe1 Fe2 W1 61.76(9)
S3 Fe2 Fe3 139.59(18)
S2 Fe2 Fe3 111.36(17)
Se3 Fe2 Fe3 52.91(9)
Se2 Fe2 Fe3 54.47(9)
Fe1 Fe2 Fe3 89.88(12)
W1 Fe2 Fe3 151.55(11)
S4 Fe3 S5 106.9(2)
S4 Fe3 Se3 120.93(18)
S5 Fe3 Se3 111.95(17)
S4 Fe3 Se2 101.18(17)
S5 Fe3 Se2 110.78(15)
Se3 Fe3 Se2 104.40(12)
S4 Fe3 Fe4 102.66(19)
S5 Fe3 Fe4 55.30(13)
Se3 Fe3 Fe4 135.92(14)
Se2 Fe3 Fe4 57.39(9)
S4 Fe3 W2 54.29(16)
S5 Fe3 W2 55.14(15)
Se3 Fe3 W2 152.24(12)
Se2 Fe3 W2 103.30(10)
Fe4 Fe3 W2 61.20(9)
S4 Fe3 Fe2 138.96(18)
S5 Fe3 Fe2 112.58(17)
Se3 Fe3 Fe2 52.47(9)
Se2 Fe3 Fe2 54.51(9)
Fe4 Fe3 Fe2 90.87(11)
W2 Fe3 Fe2 151.94(11)
S6 Fe4 S5 106.0(2)
S6 Fe4 Se1 119.33(17)
S5 Fe4 Se1 115.68(17)
S6 Fe4 Se2 103.12(19)
S5 Fe4 Se2 109.73(16)
Se1 Fe4 Se2 101.88(12)
S6 Fe4 Fe3 103.59(18)
S5 Fe4 Fe3 54.17(14)
Se1 Fe4 Fe3 136.22(15)
Se2 Fe4 Fe3 57.43(9)
S6 Fe4 W2 54.17(14)
S5 Fe4 W2 54.76(14)
Se1 Fe4 W2 155.02(13)
Se2 Fe4 W2 103.10(10)
Fe3 Fe4 W2 60.90(9)
S6 Fe4 Fe1 142.06(18)
S5 Fe4 Fe1 110.11(17)
Se1 Fe4 Fe1 52.38(9)
Se2 Fe4 Fe1 53.84(9)
Fe3 Fe4 Fe1 88.72(12)
W2 Fe4 Fe1 149.57(11)
Fe4 Se1 Fe1 75.40(11)
Fe1 Se2 Fe4 72.17(11)
Fe1 Se2 Fe3 104.26(11)
Fe4 Se2 Fe3 65.18(10)
Fe1 Se2 Fe2 64.66(10)
Fe4 Se2 Fe2 105.90(12)
Fe3 Se2 Fe2 71.02(10)
Fe2 Se3 Fe3 74.63(10)
N6 W1 N2 82.7(5)
N6 W1 S1 84.9(4)
N2 W1 S1 89.1(4)
N6 W1 S3 85.3(4)
N2 W1 S3 161.5(4)
S1 W1 S3 103.90(18)
N6 W1 N4 79.7(5)
N2 W1 N4 76.6(5)
S1 W1 N4 160.1(4)
S3 W1 N4 87.4(4)
N6 W1 S2 168.2(4)
N2 W1 S2 87.8(4)
S1 W1 S2 102.04(17)
S3 W1 S2 102.05(16)
N4 W1 S2 91.3(4)
N6 W1 Fe2 136.7(4)
N2 W1 Fe2 140.2(4)
S1 W1 Fe2 98.27(14)
S3 W1 Fe2 51.86(14)
N4 W1 Fe2 101.6(3)
S2 W1 Fe2 52.42(12)
N6 W1 Fe1 135.9(4)
N2 W1 Fe1 101.0(4)
S1 W1 Fe1 51.62(13)
S3 W1 Fe1 97.47(15)
N4 W1 Fe1 144.2(3)
S2 W1 Fe1 52.95(13)
Fe2 W1 Fe1 57.40(8)
N12B W2 N10B 77(2)
N12B W2 N8 84.0(11)
N10B W2 N8 73.7(18)
N12B W2 N10A 81(2)
N10B W2 N10A 6.6(17)
N8 W2 N10A 78.8(16)
N12B W2 N12A 9.3(18)
N10B W2 N12A 83(2)
N8 W2 N12A 78.8(10)
N10A W2 N12A 87.8(19)
N12B W2 S6 81.0(10)
N10B W2 S6 90(2)
N8 W2 S6 160.1(4)
N10A W2 S6 86.0(18)
N12A W2 S6 87.9(10)
N12B W2 S4 88.4(11)
N10B W2 S4 156.9(10)
N8 W2 S4 87.5(4)
N10A W2 S4 163.5(9)
N12A W2 S4 80.5(10)
S6 W2 S4 105.0(2)
N12B W2 S5 167.9(10)
N10B W2 S5 92(2)
N8 W2 S5 90.2(4)
N10A W2 S5 87.4(18)
N12A W2 S5 168.6(9)
S6 W2 S5 101.96(18)
S4 W2 S5 101.97(19)
N12B W2 Fe3 139.1(10)
N10B W2 Fe3 144(2)
N8 W2 Fe3 101.0(4)
N10A W2 Fe3 139.9(18)
N12A W2 Fe3 132.0(9)
S6 W2 Fe3 98.83(16)
S4 W2 Fe3 51.73(15)
S5 W2 Fe3 52.58(14)
N12B W2 Fe4 132.1(10)
N10B W2 Fe4 105.1(10)
N8 W2 Fe4 143.4(4)
N10A W2 Fe4 98.5(9)
N12A W2 Fe4 137.7(9)
S6 W2 Fe4 51.34(16)
S4 W2 Fe4 97.97(14)
S5 W2 Fe4 53.29(12)
Fe3 W2 Fe4 57.91(8)
C82 C81 N26 116.2(16)
C84 C83 N26 116.9(15)
N26 C85 C86 114.2(15)
C88 C87 N26 113.7(17)
C85 N26 C83 104.1(14)
C85 N26 C87 110.9(17)
C83 N26 C87 112.4(16)
C85 N26 C81 111.8(17)
C83 N26 C81 111.3(16)
C87 N26 C81 106.5(14)
N25 C71 C72 117(2)
C74 C73 N25 116.3(19)
N25 C75 C76 115.2(19)
C78 C77 N25 115(2)
C75 N25 C71 111.4(18)
C75 N25 C73 110.2(17)
C71 N25 C73 110.0(17)
C75 N25 C77 106.5(17)
C71 N25 C77 108.8(17)
C73 N25 C77 109.9(16)
O4 C1E N1E 134(3)
C1E N1E C3E 120(3)
C1E N1E C2E 114(3)
C3E N1E C2E 126(3)
O1 C1A N1A 131(3)
C1A N1A C2A 117(2)
C1A N1A C3A 121(2)
C2A N1A C3A 120(2)
O3 C1D N1D 124(3)
C1D N1D C3D 124(2)
C1D N1D C2D 118(2)
C3D N1D C2D 118(2)
O2 C1B N1B 124(3)
C1B N1B C2B 119(3)
C1B N1B C3B 125(2)
C2B N1B C3B 115(3)
N15 B3 N13 109.8(15)
N15 B3 N17 106.6(14)
N13 B3 N17 107.4(15)
N23 B4 N21 111.9(18)
N23 B4 N19 109.6(17)
N21 B4 N19 107.8(18)
C33 C32 N13 105.1(17)
C33 C32 C31 133.1(16)
N13 C32 C31 121.5(17)
C32 C33 C34 109.9(16)
N14 C34 C33 107.7(17)
N14 C34 C35 126.8(16)
C33 C34 C35 125.4(15)
N15 C37 C38 105.1(19)
N15 C37 C36 124.2(18)
C38 C37 C36 131(2)
C37 C38 C39 108.3(19)
N16 C39 C38 107.8(17)
N16 C39 C40 129.0(19)
C38 C39 C40 123.1(19)
N17 C42 C43 107.0(19)
N17 C42 C41 120.3(18)
C43 C42 C41 132.8(19)
C44 C43 C42 109(2)
C43 C44 N18 110.7(17)
C43 C44 C45 123(2)
N18 C44 C45 126.0(17)
C48 C47 N19 106(2)
C48 C47 C46 132.8(19)
N19 C47 C46 121.3(17)
C47 C48 C49 107.1(18)
N20 C49 C48 109.8(17)
N20 C49 C50 125.2(17)
C48 C49 C50 125.0(16)
N21 C52 C53 104.5(17)
N21 C52 C51 125.7(19)
C53 C52 C51 129.7(18)
C52 C53 C54 109.4(17)
N22 C54 C53 107.0(18)
N22 C54 C55 125.0(17)
C53 C54 C55 127.8(17)
N23 C57 C58 107(2)
N23 C57 C56 126(2)
C58 C57 C56 127(2)
C57 C58 C59 107.0(19)
N24 C59 C58 108.9(17)
N24 C59 C60 123.4(19)
C58 C59 C60 127.7(19)
N14 N13 C32 110.5(14)
N14 N13 B3 121.4(14)
C32 N13 B3 127.3(17)
C34 N14 N13 106.8(14)
C34 N14 W3 132.3(13)
N13 N14 W3 120.9(10)
N16 N15 C37 111.0(16)
N16 N15 B3 124.0(17)
C37 N15 B3 124.9(18)
C39 N16 N15 107.7(16)
C39 N16 W3 132.4(13)
N15 N16 W3 119.8(11)
C42 N17 N18 109.8(15)
C42 N17 B3 131.5(17)
N18 N17 B3 118.7(14)
C44 N18 N17 103.7(13)
C44 N18 W3 133.8(12)
N17 N18 W3 122.5(10)
N20 N19 C47 110.3(15)
N20 N19 B4 119.7(15)
C47 N19 B4 130.0(18)
C49 N20 N19 106.9(15)
C49 N20 W4 132.3(14)
N19 N20 W4 120.3(10)
C52 N21 N22 112.9(15)
C52 N21 B4 127.5(18)
N22 N21 B4 119.4(15)
C54 N22 N21 106.1(14)
C54 N22 W4 132.4(13)
N21 N22 W4 121.1(11)
C57 N23 N24 113.1(16)
C57 N23 B4 128.0(19)
N24 N23 B4 118.9(17)
N23 N24 C59 104.5(15)
N23 N24 W4 123.2(12)
C59 N24 W4 132.3(14)
Fe5 S7 W3 74.97(17)
Fe6 S8 Fe5 69.84(16)
Fe6 S8 W3 71.80(15)
Fe5 S8 W3 71.70(15)
Fe6 S9 W3 73.62(14)
Fe8 S10 W4 74.88(17)
Fe7 S11 Fe8 70.63(16)
Fe7 S11 W4 72.44(15)
Fe8 S11 W4 72.11(16)
Fe7 S12 W4 74.29(15)
S7 Fe5 S8 106.3(2)
S7 Fe5 Se4 116.94(17)
S8 Fe5 Se4 117.92(16)
S7 Fe5 Se5 102.19(15)
S8 Fe5 Se5 110.24(15)
Se4 Fe5 Se5 101.93(12)
S7 Fe5 Fe6 102.90(16)
S8 Fe5 Fe6 54.41(13)
Se4 Fe5 Fe6 138.90(13)
Se5 Fe5 Fe6 57.76(9)
S7 Fe5 W3 53.78(14)
S8 Fe5 W3 55.21(14)
Se4 Fe5 W3 154.57(11)
Se5 Fe5 W3 103.26(10)
Fe6 Fe5 W3 60.99(9)
S7 Fe5 Fe8 139.77(18)
S8 Fe5 Fe8 112.26(16)
Se4 Fe5 Fe8 52.45(9)
Se5 Fe5 Fe8 54.04(8)
Fe6 Fe5 Fe8 90.69(11)
W3 Fe5 Fe8 151.51(10)
S9 Fe6 S8 107.5(2)
S9 Fe6 Se6 122.32(16)
S8 Fe6 Se6 109.80(17)
S9 Fe6 Se5 100.92(18)
S8 Fe6 Se5 111.44(16)
Se6 Fe6 Se5 104.32(12)
S9 Fe6 Fe5 102.97(16)
S8 Fe6 Fe5 55.74(14)
Se6 Fe6 Fe5 134.33(14)
Se5 Fe6 Fe5 57.67(9)
S9 Fe6 W3 54.32(12)
S8 Fe6 W3 55.80(13)
Se6 Fe6 W3 151.78(14)
Se5 Fe6 W3 103.71(10)
Fe5 Fe6 W3 61.66(9)
S9 Fe6 Fe7 139.77(17)
S8 Fe6 Fe7 111.03(17)
Se6 Fe6 Fe7 52.63(9)
Se5 Fe6 Fe7 54.30(9)
Fe5 Fe6 Fe7 89.66(12)
W3 Fe6 Fe7 151.25(11)
S12 Fe7 S11 106.7(2)
S12 Fe7 Se6 121.38(16)
S11 Fe7 Se6 111.82(17)
S12 Fe7 Se5 101.69(17)
S11 Fe7 Se5 110.52(15)
Se6 Fe7 Se5 103.96(13)
S12 Fe7 Fe8 102.63(17)
S11 Fe7 Fe8 55.16(14)
Se6 Fe7 Fe8 135.52(13)
Se5 Fe7 Fe8 57.36(9)
S12 Fe7 W4 54.13(14)
S11 Fe7 W4 55.16(14)
Se6 Fe7 W4 152.40(13)
Se5 Fe7 W4 103.53(11)
Fe8 Fe7 W4 61.21(9)
S12 Fe7 Fe6 139.61(17)
S11 Fe7 Fe6 112.02(16)
Se6 Fe7 Fe6 52.26(9)
Se5 Fe7 Fe6 54.29(9)
Fe8 Fe7 Fe6 90.58(11)
W4 Fe7 Fe6 151.70(11)
S10 Fe8 S11 106.1(2)
S10 Fe8 Se4 119.10(16)
S11 Fe8 Se4 115.81(16)
S10 Fe8 Se5 102.90(17)
S11 Fe8 Se5 109.76(16)
Se4 Fe8 Se5 102.08(12)
S10 Fe8 Fe7 103.10(15)
S11 Fe8 Fe7 54.21(13)
Se4 Fe8 Fe7 136.94(15)
Se5 Fe8 Fe7 57.53(9)
S10 Fe8 W4 53.89(13)
S11 Fe8 W4 54.87(13)
Se4 Fe8 W4 154.39(12)
Se5 Fe8 W4 103.52(9)
Fe7 Fe8 W4 61.04(9)
S10 Fe8 Fe5 142.25(18)
S11 Fe8 Fe5 109.86(17)
Se4 Fe8 Fe5 52.54(9)
Se5 Fe8 Fe5 54.10(9)
Fe7 Fe8 Fe5 89.04(12)
W4 Fe8 Fe5 150.06(11)
Fe8 Se4 Fe5 75.01(10)
Fe8 Se5 Fe5 71.86(10)
Fe8 Se5 Fe6 105.92(12)
Fe5 Se5 Fe6 64.57(10)
Fe8 Se5 Fe7 65.11(10)
Fe5 Se5 Fe7 104.17(11)
Fe6 Se5 Fe7 71.41(11)
Fe6 Se6 Fe7 75.10(11)
N18 W3 S7 84.1(4)
N18 W3 N16 81.0(5)
S7 W3 N16 160.9(4)
N18 W3 N14 82.8(5)
S7 W3 N14 88.4(4)
N16 W3 N14 78.0(5)
N18 W3 S9 85.2(3)
S7 W3 S9 103.93(17)
N16 W3 S9 86.7(4)
N14 W3 S9 161.8(4)
N18 W3 S8 168.9(4)
S7 W3 S8 101.88(18)
N16 W3 S8 91.1(4)
N14 W3 S8 88.0(4)
S9 W3 S8 102.12(16)
N18 W3 Fe6 136.6(3)
S7 W3 Fe6 97.87(14)
N16 W3 Fe6 101.1(4)
N14 W3 Fe6 140.4(4)
S9 W3 Fe6 52.06(14)
S8 W3 Fe6 52.40(11)
N18 W3 Fe5 134.8(4)
S7 W3 Fe5 51.25(14)
N16 W3 Fe5 144.1(4)
N14 W3 Fe5 100.5(4)
S9 W3 Fe5 97.69(14)
S8 W3 Fe5 53.09(13)
Fe6 W3 Fe5 57.35(8)
N24 W4 N22 81.8(6)
N24 W4 S10 84.2(4)
N22 W4 S10 160.4(4)
N24 W4 N20 82.1(6)
N22 W4 N20 76.6(5)
S10 W4 N20 87.9(4)
N24 W4 S12 85.1(4)
N22 W4 S12 88.0(4)
S10 W4 S12 104.45(17)
N20 W4 S12 161.2(4)
N24 W4 S11 169.4(4)
N22 W4 S11 90.2(4)
S10 W4 S11 101.79(17)
N20 W4 S11 89.3(4)
S12 W4 S11 101.67(17)
N24 W4 Fe7 136.0(4)
N22 W4 Fe7 101.3(4)
S10 W4 Fe7 98.24(15)
N20 W4 Fe7 141.7(4)
S12 W4 Fe7 51.58(14)
S11 W4 Fe7 52.40(12)
N24 W4 Fe8 134.8(4)
N22 W4 Fe8 143.2(4)
S10 W4 Fe8 51.22(15)
N20 W4 Fe8 101.0(4)
S12 W4 Fe8 97.79(14)
S11 W4 Fe8 53.02(13)
Fe7 W4 Fe8 57.75(8)

loop_
_geom_bond_atom_site_label_1
_geom_bond_atom_site_label_2
_geom_bond_distance
C101 C102 1.51(3)
C101 N28 1.55(3)
C103 N28 1.53(2)
C103 C104 1.56(2)
C105 C106 1.51(3)
C105 N28 1.51(3)
C107 N28 1.52(2)
C107 C108 1.55(2)
C91 C92 1.40(4)
C91 N27 1.49(3)
C93 N27 1.45(2)
C93 C94 1.57(2)
C95 N27 1.51(3)
C95 C96 1.57(4)
C97 N27 1.45(2)
C97 C98 1.57(2)
B1 N1 1.52(3)
B1 N5 1.53(3)
B1 N3 1.56(2)
B2A N9A 1.61(4)
B2A N11A 1.61(4)
B2A N7 1.61(4)
B2B N11B 1.48(6)
B2B N9B 1.52(4)
B2B N7 1.52(4)
C1 C2 1.49(3)
C2 C3 1.35(3)
C2 N1 1.36(2)
C3 C4 1.39(2)
C4 N2 1.35(2)
C4 C5 1.48(3)
C6 C7 1.51(3)
C7 N3 1.34(2)
C7 C8 1.44(3)
C8 C9 1.37(3)
C9 N4 1.379(19)
C9 C10 1.46(3)
C11 C12 1.55(3)
C12 C13 1.32(3)
C12 N5 1.39(2)
C13 C14 1.40(3)
C14 N6 1.36(2)
C14 C15 1.48(3)
C16 C17 1.50(3)
C17 C18 1.33(3)
C17 N7 1.39(2)
C18 C19 1.43(3)
C19 N8 1.34(2)
C19 C20 1.46(3)
C21A C22A 1.54(3)
C21B C22B 1.54(3)
C22A N9A 1.30(3)
C22A C23A 1.38(3)
C22B N9B 1.29(3)
C22B C23B 1.38(3)
C23A C24A 1.44(3)
C23B C24B 1.45(4)
C24A N10A 1.41(3)
C24A C25A 1.45(3)
C24B N10B 1.41(3)
C24B C25B 1.46(3)
C26A C27A 1.53(4)
C26B C27B 1.53(4)
C27A C28A 1.34(4)
C27A N11A 1.34(3)
C27B C28B 1.34(4)
C27B N11B 1.35(3)
C28A C29A 1.43(3)
C28B C29B 1.43(3)
C29A N12A 1.33(3)
C29A C30A 1.51(3)
C29B N12B 1.33(3)
C29B C30B 1.51(3)
N1 N2 1.39(2)
N2 W1 2.292(16)
N3 N4 1.38(2)
N4 W1 2.320(15)
N5 N6 1.34(2)
N6 W1 2.285(15)
N7 N8 1.36(2)
N8 W2 2.294(14)
N9A N10A 1.37(2)
N9B N10B 1.37(2)
N10A W2 2.30(3)
N10B W2 2.25(4)
N11A N12A 1.31(2)
N11B N12B 1.31(2)
N12A W2 2.30(3)
N12B W2 2.24(3)
S1 Fe1 2.236(5)
S1 W1 2.295(5)
S2 Fe2 2.277(5)
S2 Fe1 2.311(5)
S2 W1 2.375(5)
S3 Fe2 2.232(6)
S3 W1 2.296(5)
S4 Fe3 2.235(6)
S4 W2 2.312(5)
S5 Fe3 2.282(6)
S5 Fe4 2.314(5)
S5 W2 2.357(5)
S6 Fe4 2.224(6)
S6 W2 2.309(5)
Fe1 Se1 2.372(3)
Fe1 Se2 2.458(3)
Fe1 Fe2 2.633(4)
Fe1 W1 2.753(3)
Fe1 Fe4 2.898(4)
Fe2 Se3 2.354(3)
Fe2 Se2 2.465(4)
Fe2 W1 2.729(3)
Fe2 Fe3 2.863(4)
Fe3 Se3 2.368(4)
Fe3 Se2 2.464(3)
Fe3 Fe4 2.653(4)
Fe3 W2 2.737(3)
Fe4 Se1 2.367(3)
Fe4 Se2 2.463(4)
Fe4 W2 2.744(3)
C81 C82 1.52(3)
C81 N26 1.58(3)
C83 C84 1.51(2)
C83 N26 1.52(2)
C85 N26 1.49(2)
C85 C86 1.54(3)
C87 C88 1.49(3)
C87 N26 1.54(3)
C71 N25 1.49(3)
C71 C72 1.54(3)
C73 C74 1.45(3)
C73 N25 1.51(2)
C75 N25 1.46(3)
C75 C76 1.51(3)
C77 C78 1.51(3)
C77 N25 1.53(3)
C1E O4 1.26(3)
C1E N1E 1.30(3)
C2E N1E 1.44(3)
C3E N1E 1.44(3)
C1A O1 1.27(3)
C1A N1A 1.30(3)
C2A N1A 1.40(2)
C3A N1A 1.44(3)
C1D O3 1.18(3)
C1D N1D 1.35(3)
C2D N1D 1.43(3)
C3D N1D 1.42(3)
C1B O2 1.19(3)
C1B N1B 1.35(3)
C2B N1B 1.41(3)
C3B N1B 1.42(3)
B3 N15 1.52(2)
B3 N13 1.53(2)
B3 N17 1.62(2)
B4 N23 1.52(3)
B4 N21 1.54(3)
B4 N19 1.56(3)
C31 C32 1.50(3)
C32 C33 1.35(3)
C32 N13 1.40(2)
C33 C34 1.41(2)
C34 N14 1.36(2)
C34 C35 1.49(3)
C36 C37 1.52(3)
C37 N15 1.37(2)
C37 C38 1.38(3)
C38 C39 1.40(3)
C39 N16 1.35(2)
C39 C40 1.46(2)
C41 C42 1.55(3)
C42 N17 1.35(2)
C42 C43 1.35(3)
C43 C44 1.34(3)
C44 N18 1.36(2)
C44 C45 1.46(3)
C46 C47 1.49(3)
C47 C48 1.38(3)
C47 N19 1.39(2)
C48 C49 1.42(3)
C49 N20 1.33(2)
C49 C50 1.56(3)
C51 C52 1.51(3)
C52 N21 1.33(2)
C52 C53 1.39(3)
C53 C54 1.41(2)
C54 N22 1.36(2)
C54 C55 1.48(3)
C56 C57 1.48(3)
C57 N23 1.33(2)
C57 C58 1.38(3)
C58 C59 1.41(3)
C59 N24 1.38(2)
C59 C60 1.49(3)
N13 N14 1.38(2)
N14 W3 2.305(14)
N15 N16 1.35(2)
N16 W3 2.302(16)
N17 N18 1.41(2)
N18 W3 2.247(14)
N19 N20 1.38(2)
N20 W4 2.301(15)
N21 N22 1.39(2)
N22 W4 2.291(14)
N23 N24 1.37(2)
N24 W4 2.253(16)
S7 Fe5 2.220(6)
S7 W3 2.296(5)
S8 Fe6 2.278(5)
S8 Fe5 2.315(6)
S8 W3 2.378(5)
S9 Fe6 2.245(6)
S9 W3 2.312(4)
S10 Fe8 2.216(6)
S10 W4 2.296(5)
S11 Fe7 2.277(5)
S11 Fe8 2.304(5)
S11 W4 2.358(5)
S12 Fe7 2.229(5)
S12 W4 2.306(4)
Fe5 Se4 2.372(3)
Fe5 Se5 2.460(3)
Fe5 Fe6 2.629(4)
Fe5 W3 2.749(3)
Fe5 Fe8 2.886(4)
Fe6 Se6 2.352(3)
Fe6 Se5 2.462(4)
Fe6 W3 2.731(3)
Fe6 Fe7 2.874(4)
Fe7 Se6 2.364(4)
Fe7 Se5 2.463(3)
Fe7 Fe8 2.648(4)
Fe7 W4 2.739(3)
Fe8 Se4 2.369(3)
Fe8 Se5 2.458(3)
Fe8 W4 2.744(3)
